data_1568313
loop_
_publ_author_name
'Ackermann, Matthias T.'
'Seidl, Michael'
'Grande, Riccardo'
'Zhou, Yuqiao'
'Ferguson, Michael J.'
'Timoshkin, Alexey Y.'
'Rivard, Eric'
'Scheer, Manfred'

_publ_section_title
;
 A convenient route to mixed cationic group 13/14/15 compounds
;
_journal_issue 9
_journal_name_full 'Chemical Science'
_journal_page_first 2313
_journal_page_last 2317
_journal_paper_doi 10.1039/D2SC06594K
_journal_volume 14
_journal_year 2023
_chemical_formula_moiety '2(C54 H80 B2 Ge N4 P), 2(C F3 O3 S), 0.65(C H2 Cl2), 1[CH2Cl2]'
_chemical_formula_sum 'C111.65 H163.3 B4 Cl3.3 F6 Ge2 N8 O6 P2 S2'
_chemical_formula_weight 2259.06
_space_group_crystal_system monoclinic
_space_group_IT_number 14
_space_group_name_Hall '-P 2ybc'
_space_group_name_H-M_alt 'P 1 21/c 1'
_atom_sites_solution_hydrogens geom
_atom_sites_solution_primary dual
_audit_creation_date 2021-10-25
_audit_creation_method
;
Olex2 1.5-alpha
(compiled 2021.10.07 svn.r9718050b for OlexSys, GUI svn.r6410)
;
_audit_update_record
;
2022-11-15 deposited with the CCDC.	2023-01-20 downloaded from the CCDC.
;
_cell_angle_alpha 90
_cell_angle_beta 105.9250(10)
_cell_angle_gamma 90
_cell_formula_units_Z 4
_cell_length_a 35.1849(3)
_cell_length_b 10.44010(10)
_cell_length_c 35.7996(3)
_cell_measurement_reflns_used 40320
_cell_measurement_temperature 100.00(10)
_cell_measurement_theta_max 72.5300
_cell_measurement_theta_min 2.5310
_cell_volume 12645.7(2)
_computing_cell_refinement 'CrysAlisPro 1.171.41.118a (Rigaku OD, 2021)'
_computing_data_collection 'CrysAlisPro 1.171.41.118a (Rigaku OD, 2021)'
_computing_data_reduction 'CrysAlisPro 1.171.41.118a (Rigaku OD, 2021)'
_computing_molecular_graphics 'Olex2 1.5-alpha (Dolomanov et al., 2009)'
_computing_publication_material 'Olex2 1.5-alpha (Dolomanov et al., 2009)'
_computing_structure_refinement 'SHELXL 2018/3 (Sheldrick, 2015)'
_computing_structure_solution 'SHELXT 2018/2 (Sheldrick, 2018)'
_diffrn_ambient_environment N~2~
_diffrn_ambient_temperature 100.00(10)
_diffrn_detector 'Hybrid Pixel Array Detector'
_diffrn_detector_area_resol_mean 10.0000
_diffrn_detector_type 'HyPix-Arc 150'
_diffrn_measured_fraction_theta_full 0.994
_diffrn_measured_fraction_theta_max 0.993
_diffrn_measurement_details
;
List of Runs (angles in degrees, time in seconds):

  # Type    Start    End  Width  t~exp~   \w     \q     \k     \f   Frames
#--------------------------------------------------------------------------
  1  \w     34.00 106.00   0.50    2.50    --   64.79   9.00-132.00  144
  2  \w   -107.00 -36.00   0.50    2.50    --  -66.86  -9.00  53.00  142
  3  \w   -108.00 -36.00   0.50    2.50    --  -67.57  -9.00  53.00  144
  4  \w     46.00 117.00   0.50    2.50    --   76.70   9.00-132.00  142
  5  \w     23.00  91.00   0.50    2.50    --   64.79-125.00  90.00  136
  6  \w   -110.00 -37.00   0.50    2.50    --  -66.86 -15.00-180.00  146
  7  \w    -93.00 -25.00   0.50    2.50    --  -66.86 125.00 150.00  136
  8  \w    -94.00 -26.00   0.50    2.50    --  -67.57 125.00 -90.00  136
  9  \w     42.00 114.00   0.50    2.50    --   72.89   9.00-132.00  144
 10  \w     44.00 116.00   0.50    2.50    --   72.89  15.00 150.00  144
 11  \w     35.00 103.00   0.50    2.50    --   76.70-125.00 -30.00  136
 12  \w     35.00 103.00   0.50    2.50    --   76.70-125.00   0.00  136
 13  \w     47.00 120.00   0.50    2.50    --   76.70  15.00  90.00  146
 14  \w     35.00 103.00   0.50    2.50    --   76.70-125.00  30.00  136
 15  \w     35.00 103.00   0.50    2.50    --   76.70-125.00 -90.00  136
 16  \w     35.00 103.00   0.50    2.50    --   76.70-125.00 -60.00  136
;
_diffrn_measurement_device 'four-circle diffractometer'
_diffrn_measurement_device_type 'XtaLAB Synergy R, DW system, HyPix-Arc 150'
_diffrn_measurement_method '\w scans'
_diffrn_orient_matrix_type 'CrysAlisPro convention (1999,Acta A55,543-557)'
_diffrn_orient_matrix_UB_11 0.0431483000
_diffrn_orient_matrix_UB_12 -0.0131847000
_diffrn_orient_matrix_UB_13 0.0247783000
_diffrn_orient_matrix_UB_21 -0.0136895000
_diffrn_orient_matrix_UB_22 0.0099312000
_diffrn_orient_matrix_UB_23 0.0372652000
_diffrn_orient_matrix_UB_31 -0.0048382000
_diffrn_orient_matrix_UB_32 -0.1466229000
_diffrn_orient_matrix_UB_33 0.0002841000
_diffrn_radiation_monochromator mirror
_diffrn_radiation_probe x-ray
_diffrn_radiation_type 'Cu K\a'
_diffrn_radiation_wavelength 1.54184
_diffrn_reflns_av_R_equivalents 0.0655
_diffrn_reflns_av_unetI/netI 0.0651
_diffrn_reflns_Laue_measured_fraction_full 0.994
_diffrn_reflns_Laue_measured_fraction_max 0.993
_diffrn_reflns_limit_h_max 42
_diffrn_reflns_limit_h_min -40
_diffrn_reflns_limit_k_max 7
_diffrn_reflns_limit_k_min -12
_diffrn_reflns_limit_l_max 42
_diffrn_reflns_limit_l_min -43
_diffrn_reflns_number 122947
_diffrn_reflns_point_group_measured_fraction_full 0.994
_diffrn_reflns_point_group_measured_fraction_max 0.993
_diffrn_reflns_theta_full 67.684
_diffrn_reflns_theta_max 70.072
_diffrn_reflns_theta_min 2.567
_diffrn_source 'Rotating-anode X-ray tube'
_diffrn_source_type 'Rigaku (Cu) X-ray Source'
_exptl_absorpt_coefficient_mu 2.251
_exptl_absorpt_correction_T_max 1.000
_exptl_absorpt_correction_T_min 0.731
_exptl_absorpt_correction_type gaussian
_exptl_absorpt_process_details
;
CrysAlisPro 1.171.41.118a (Rigaku Oxford Diffraction, 2021)
Numerical absorption correction based on gaussian integration over
a multifaceted crystal model
Empirical absorption correction using spherical harmonics,
implemented in SCALE3 ABSPACK scaling algorithm.
;
_exptl_crystal_colour 'clear colourless'
_exptl_crystal_colour_lustre clear
_exptl_crystal_colour_primary colourless
_exptl_crystal_density_diffrn 1.187
_exptl_crystal_description plate
_exptl_crystal_F_000 4773
_exptl_crystal_size_max 0.17
_exptl_crystal_size_mid 0.08
_exptl_crystal_size_min 0.02
_refine_diff_density_max 0.905
_refine_diff_density_min -1.283
_refine_diff_density_rms 0.071
_refine_ls_extinction_method none
_refine_ls_goodness_of_fit_ref 1.038
_refine_ls_hydrogen_treatment constr
_refine_ls_matrix_type full
_refine_ls_number_parameters 1680
_refine_ls_number_reflns 23845
_refine_ls_number_restraints 972
_refine_ls_restrained_S_all 1.042
_refine_ls_R_factor_all 0.1081
_refine_ls_R_factor_gt 0.0762
_refine_ls_shift/su_max 0.001
_refine_ls_shift/su_mean 0.000
_refine_ls_structure_factor_coef Fsqd
_refine_ls_weighting_details 'w=1/[\s^2^(Fo^2^)+(0.0948P)^2^+22.9912P] where P=(Fo^2^+2Fc^2^)/3'
_refine_ls_weighting_scheme calc
_refine_ls_wR_factor_gt 0.1957
_refine_ls_wR_factor_ref 0.2096
_reflns_Friedel_coverage 0.000
_reflns_number_gt 17054
_reflns_number_total 23845
_reflns_threshold_expression 'I > 2\s(I)'
_cod_data_source_file d2sc06594k2.cif
_cod_data_source_block ma295_2_mp_cut_abs
_cod_depositor_comments 'Adding full bibliography for 1568311--1568314.cif.'
_cod_original_formula_sum 'C111.65 H163.30 B4 Cl3.30 F6 Ge2 N8 O6 P2 S2'
_cod_database_code 1568313
_shelx_shelxl_version_number 2018/3
_chemical_oxdiff_formula C56H82B2F3GeN4O3PSCl2
_shelx_space_group_comment
;
The symmetry employed for this shelxl refinement is uniquely defined
by the following loop, which should always be used as a source of
symmetry information in preference to the above space-group names.
They are only intended as comments.
;
_shelx_estimated_absorpt_t_max 0.956
_shelx_estimated_absorpt_t_min 0.701
_olex2_refinement_description
;
1. Fixed Uiso
 At 1.2 times of:
  All B(H,H) groups, All C(H) groups, All C(H,H) groups, All P(H,H) groups,
  All Ge(H,H) groups
 At 1.5 times of:
  All C(H,H,H) groups
2. Restrained distances
 C1-B2B = C28-B2A
 1.75 with sigma of 0.02
 B2C-C28
 1.75 with sigma of 0.02
 P1B-B2B
 1.92 with sigma of 0.02
 F6B-F5B = F5B-F4B = F4B-F6B
 2.1 with sigma of 0.02
 F4B-C1A = F5B-C1A = F6B-C1A
 1.35 with sigma of 0.02
 P2C-B4C = P2B-B4B = P2B-B3B = P2D-B3D = P2C-B3C = P2A-B3A = P2D-B4D = P2A-B4A
 1.93 with sigma of 0.02
 P2A-B3A
 1.93 with sigma of 0.01
 B1C-B2C
 3 with sigma of 0.04
 S2B-F6B \\sim S2B-F5B \\sim S2B-F4B
 with sigma of 0.04
 Ge1C-B1C \\sim Ge1A-B1A \\sim Ge1B-B1B
 with sigma of 0.02
 C1-B2B \\sim C28-B2A \\sim C28-B2C
 with sigma of 0.02
 Ge1B-C28 \\sim Ge1A-C1 \\sim Ge1C-C1
 with sigma of 0.02
 P1A-B1A \\sim P1C-B1C \\sim P1B-B1B \\sim P1A-B2A \\sim P1C-B2C
 with sigma of 0.02
 C1A-F6B \\sim C1A-F5B \\sim C1A-F4B
 with sigma of 0.02
 S2B-O6B \\sim S2B-O5B \\sim S2B-O4B
 with sigma of 0.02
 C52-B4A \\sim C52-B4D \\sim C79-B4B \\sim C79-B4C
 with sigma of 0.02
 Ge2C-B3C \\sim Ge2B-B3B \\sim Ge2D-B3D \\sim Ge2A-B3A
 with sigma of 0.02
 Ge2C-C52 \\sim Ge2B-C52 \\sim Ge2A-C79 \\sim Ge2D-C79
 with sigma of 0.02
3. Uiso/Uaniso restraints and constraints
Ge1A \\sim Ge1B \\sim P1A \\sim P1B \\sim B2A \\sim B1A \\sim Ge1C \\sim B2B
\\sim B1B \\sim B1C \\sim P1C \\sim B2C: within 2.3A with sigma of 0.01 and
sigma for terminal atoms of 0.01 within 2.3A
B4A \\sim P2A \\sim P2B \\sim B3D \\sim Ge2B \\sim B3B \\sim Ge2C \\sim P2C
\\sim B3A \\sim B3C \\sim B4D \\sim P2D \\sim Ge2A \\sim B4C \\sim B4B \\sim
Ge2D: within 2.3A with sigma of 0.01 and sigma for terminal atoms of 0.01
within 2.3A
C25A \\sim C25B \\sim C26A \\sim C26B \\sim C27B \\sim C27A: within 1.7A with
sigma of 0.01 and sigma for terminal atoms of 0.02 within 1.7A
C38A \\sim C38B \\sim C39B \\sim C39A \\sim C37: within 1.7A with sigma of 0.01
and sigma for terminal atoms of 0.01 within 1.7A
S2B \\sim O4B \\sim O6B \\sim C1A \\sim F6B \\sim F5B \\sim F4B \\sim O5B:
within 1.9A with sigma of 0.01 and sigma for terminal atoms of 0.01 within 1.9A
C104 \\sim C106 \\sim C103 \\sim C107 \\sim C105: within 1.7A with sigma of
0.01 and sigma for terminal atoms of 0.02 within 1.7A
C93B \\sim C93A \\sim C91 \\sim C92B \\sim C92A: within 1.7A with sigma of 0.01
and sigma for terminal atoms of 0.02 within 1.7A
C110 \\sim Cl1A \\sim C111 \\sim Cl2B \\sim Cl2A \\sim Cl1B: within 1.9A with
sigma of 0.02 and sigma for terminal atoms of 0.02 within 1.9A
Uanis(C37) \\sim Ueq: with sigma of 0.01 and sigma for terminal atoms of 0.02
Uanis(P1B) \\sim Ueq: with sigma of 0.01 and sigma for terminal atoms of 0.02
Uanis(B2B) \\sim Ueq: with sigma of 0.01 and sigma for terminal atoms of 0.02
Uanis(S2B) \\sim Ueq: with sigma of 0.01 and sigma for terminal atoms of 0.01
Uanis(P2D) \\sim Ueq: with sigma of 0.005 and sigma for terminal atoms of 0.01
Uanis(B4D) = Uanis(B4A)
4. Others
 Sof(C1A)=Sof(F6B)=Sof(F5B)=Sof(F4B)=Sof(S2B)=Sof(O6B)=Sof(O5B)=Sof(O4B)=1-
 FVAR(1)
 Sof(S2A)=Sof(F5A)=Sof(O5A)=Sof(F6A)=Sof(O4A)=Sof(F4A)=Sof(O6A)=Sof(C109)=
 FVAR(1)
 Fixed Sof: Ge1A(0.66) H1AA(0.66) H1AB(0.66) Ge2A(0.45) H2AA(0.45) H2AB(0.45)
 B4A(0.45) H4AA(0.45) H4AB(0.45) Ge1B(0.28) H1BA(0.28) H1BB(0.28) P1A(0.66)
 H1AC(0.66) H1AD(0.66) P2A(0.45) H2AC(0.45) H2AD(0.45) H37(0.46) H37A(0.54)
 H91(0.6) H91A(0.4) P1B(0.28) H1BC(0.28) H1BD(0.28) H103(0.47) H10A(0.53)
 C25A(0.63) H25A(0.63) P2B(0.25) H2BA(0.25) H2BB(0.25) C39A(0.46) H39A(0.46)
 H39B(0.46) H39C(0.46) C26A(0.63) H26A(0.63) H26B(0.63) H26C(0.63) C93A(0.6)
 H93A(0.6) H93B(0.6) H93C(0.6) C92A(0.6) H92A(0.6) H92B(0.6) H92C(0.6)
 C38A(0.46) H38A(0.46) H38B(0.46) H38C(0.46) C27A(0.63) H27A(0.63) H27B(0.63)
 H27C(0.63) B3D(0.15) H3DA(0.15) H3DB(0.15) C107(0.47) H10H(0.47) H10I(0.47)
 H10J(0.47) C106(0.47) H10K(0.47) H10L(0.47) H10M(0.47) Cl1A(0.4) Cl2A(0.4)
 C110(0.4) H11D(0.4) H11E(0.4) Cl2B(0.25) Cl1B(0.25) C111(0.25) H11F(0.25)
 H11G(0.25) C38B(0.54) H38D(0.54) H38E(0.54) H38F(0.54) C39B(0.54) H39D(0.54)
 H39E(0.54) H39F(0.54) C27B(0.37) H27D(0.37) H27E(0.37) H27F(0.37) C25B(0.37)
 H25B(0.37) C26B(0.37) H26D(0.37) H26E(0.37) H26F(0.37) B2A(0.66) H2AE(0.66)
 H2AF(0.66) B1A(0.66) H1AE(0.66) H1AF(0.66) C105(0.53) H10N(0.53) H10O(0.53)
 H10P(0.53) C104(0.53) H10Q(0.53) H10R(0.53) H10S(0.53) C93B(0.4) H93D(0.4)
 H93E(0.4) H93F(0.4) C92B(0.4) H92D(0.4) H92E(0.4) H92F(0.4) Ge2B(0.25)
 H2BC(0.25) H2BD(0.25) B3B(0.25) H3BA(0.25) H3BB(0.25) Ge1C(0.06) H1CA(0.06)
 H1CB(0.06) B2B(0.28) H2BE(0.28) H2BF(0.28) B4C(0.15) H4CA(0.15) H4CB(0.15)
 B4B(0.25) H4BA(0.25) H4BB(0.25) Ge2C(0.15) H2CA(0.15) H2CB(0.15) Ge2D(0.15)
 H2DA(0.15) H2DB(0.15) P2C(0.15) H2CC(0.15) H2CD(0.15) B3A(0.45) H3AA(0.45)
 H3AB(0.45) B3C(0.15) H3CA(0.15) H3CB(0.15) B4D(0.15) H4DA(0.15) H4DB(0.15)
 P2D(0.15) H2DC(0.15) H2DD(0.15) B1B(0.28) H1BE(0.28) H1BF(0.28) B1C(0.06)
 H1CC(0.06) H1CD(0.06) P1C(0.06) H1CE(0.06) H1CF(0.06) B2C(0.06) H2CE(0.06)
 H2CF(0.06)
 Fixed X: B4D(0.63123)
 Fixed Y: B4D(0.4527)
 Fixed Z: B4D(0.323461)
5.a Ternary CH refined with riding coordinates:
 C73(H73), C22(H22), C76(H76), C46(H46), C88(H88), C49(H49), C37(H37),
 C37(H37A), C91(H91), C91(H91A), C61(H61), C10(H10), C13(H13), C02S(H02S),
 C100(H100), C64(H64), C103(H103), C103(H10A), C25A(H25A), C25B(H25B)
5.b Secondary CH2 refined with riding coordinates:
 Ge1A(H1AA,H1AB), Ge2A(H2AA,H2AB), B4A(H4AA,H4AB), Ge1B(H1BA,H1BB), P1A(H1AC,
 H1AD), P2A(H2AC,H2AD), P1B(H1BC,H1BD), P2B(H2BA,H2BB), B3D(H3DA,H3DB),
 C110(H11D,H11E), C111(H11F,H11G), B2A(H2AE,H2AF), B1A(H1AE,H1AF), Ge2B(H2BC,
 H2BD), B3B(H3BA,H3BB), Ge1C(H1CA,H1CB), B2B(H2BE,H2BF), B4C(H4CA,H4CB),
 B4B(H4BA,H4BB), Ge2C(H2CA,H2CB), Ge2D(H2DA,H2DB), P2C(H2CC,H2CD), B3A(H3AA,
 H3AB), B3C(H3CA,H3CB), B4D(H4DA,H4DB), P2D(H2DC,H2DD), B1B(H1BE,H1BF),
 B1C(H1CC,H1CD), P1C(H1CE,H1CF), B2C(H2CE,H2CF)
5.c Aromatic/amide H refined with riding coordinates:
 C54(H54), C53(H53), C71(H71), C30(H30), C29(H29), C69(H69), C80(H80),
 C81(H81), C18(H18), C70(H70), C3(H3), C6(H6), C20(H20), C19(H19), C2(H2),
 C8(H8), C86(H86), C57(H57), C33(H33), C44(H44), C84(H84), C7(H7), C42(H42),
 C35(H35), C34(H34), C96(H96), C43(H43), C98(H98), C85(H85), C59(H59), C58(H58),
  C97(H97)
5.d Idealised Me refined as rotating group:
 C75(H75A,H75B,H75C), C51(H51A,H51B,H51C), C78(H78A,H78B,H78C), C74(H74A,H74B,
 H74C), C47(H47A,H47B,H47C), C24(H24A,H24B,H24C), C77(H77A,H77B,H77C), C63(H63A,
 H63B,H63C), C48(H48A,H48B,H48C), C23(H23A,H23B,H23C), C90(H90A,H90B,H90C),
 C03E(H03A,H03B,H03C), C14(H14A,H14B,H14C), C89(H89A,H89B,H89C), C39A(H39A,H39B,
 H39C), C03I(H03D,H03E,H03F), C50(H50A,H50B,H50C), C15(H15A,H15B,H15C),
 C101(H10B,H10C,H10D), C102(H10E,H10F,H10G), C62(H62A,H62B,H62C), C12(H12A,H12B,
 H12C), C66(H66A,H66B,H66C), C26A(H26A,H26B,H26C), C93A(H93A,H93B,H93C),
 C65(H65A,H65B,H65C), C11(H11A,H11B,H11C), C92A(H92A,H92B,H92C), C38A(H38A,H38B,
 H38C), C27A(H27A,H27B,H27C), C107(H10H,H10I,H10J), C106(H10K,H10L,H10M),
 C38B(H38D,H38E,H38F), C39B(H39D,H39E,H39F), C27B(H27D,H27E,H27F), C26B(H26D,
 H26E,H26F), C105(H10N,H10O,H10P), C104(H10Q,H10R,H10S), C93B(H93D,H93E,H93F),
 C92B(H92D,H92E,H92F)
;
_smtbx_masks_special_details
;
A solvent mask was calculated and 172 electrons were 
found in a volume of 984\%A^3^ in 3 voids per unit cell. 
This is consistent with the presence of 
1[CH2Cl2] per Asymmetric Unit 
which account for 168 electrons 
per unit cell.
;
_smtbx_masks_void_probe_radius 1.2
_smtbx_masks_void_truncation_radius 1.2
_olex2_submission_special_instructions 'No special instructions were received'
_oxdiff_exptl_absorpt_empirical_details
;
Empirical correction (ABSPACK) includes:
- Absorption correction using spherical harmonics
- Frame scaling
- B-factor correction
;
_oxdiff_exptl_absorpt_empirical_full_max 7.070
_oxdiff_exptl_absorpt_empirical_full_min 0.338

loop_
_space_group_symop_operation_xyz
'x, y, z'
'-x, y+1/2, -z+1/2'
'-x, -y, -z'
'x, -y-1/2, z-1/2'

loop_
_atom_site_label
_atom_site_type_symbol
_atom_site_fract_x
_atom_site_fract_y
_atom_site_fract_z
_atom_site_U_iso_or_equiv
_atom_site_adp_type
_atom_site_occupancy
_atom_site_site_symmetry_order
_atom_site_calc_flag
_atom_site_refinement_flags_posn
_atom_site_refinement_flags_adp
_atom_site_refinement_flags_occupancy
_atom_site_disorder_assembly
_atom_site_disorder_group
Ge1A Ge 0.90337(5) 0.34739(13) 0.61201(3) 0.0266(3) Uani 0.66 1 d D U P A 1
H1AA H 0.873294 0.397357 0.628802 0.032 Uiso 0.66 1 calc R U P A 1
H1AB H 0.940413 0.410248 0.630881 0.032 Uiso 0.66 1 calc R U P A 1
Ge2A Ge 0.55287(5) 0.57240(16) 0.35967(5) 0.0275(3) Uani 0.45 1 d D U P B 1
H2AA H 0.569629 0.461034 0.382490 0.033 Uiso 0.45 1 calc R U P B 1
H2AB H 0.537148 0.531766 0.319663 0.033 Uiso 0.45 1 calc R U P B 1
S1 S 0.64194(3) 0.22347(10) 0.58136(3) 0.0322(2) Uani 1 1 d . . . . .
S2A S 0.85329(3) 0.46361(15) 0.38655(3) 0.0461(4) Uani 0.879(3) 1 d . . P C 1
B4A B 0.6319(4) 0.4684(19) 0.3198(8) 0.0323(18) Uani 0.45 1 d D U P B 1
H4AA H 0.617101 0.412899 0.340155 0.039 Uiso 0.45 1 calc R U P B 1
H4AB H 0.620772 0.424860 0.288937 0.039 Uiso 0.45 1 calc R U P B 1
Ge1B Ge 0.92016(7) 0.2422(4) 0.70657(9) 0.0307(6) Uani 0.28 1 d D U P A 2
H1BA H 0.958804 0.182310 0.715864 0.037 Uiso 0.28 1 calc R U P A 2
H1BB H 0.922511 0.374247 0.694805 0.037 Uiso 0.28 1 calc R U P A 2
P1A P 0.89027(7) 0.1260(2) 0.66685(5) 0.0374(5) Uani 0.66 1 d D U P A 1
H1AC H 0.850449 0.134204 0.656180 0.045 Uiso 0.66 1 calc R U P A 1
H1AD H 0.899960 0.005048 0.679193 0.045 Uiso 0.66 1 calc R U P A 1
P2A P 0.61680(16) 0.6491(5) 0.31832(14) 0.0372(10) Uani 0.45 1 d D U P B 1
H2AC H 0.589660 0.673442 0.284285 0.045 Uiso 0.45 1 calc R U P B 1
H2AD H 0.648826 0.722233 0.319859 0.045 Uiso 0.45 1 calc R U P B 1
N6 N 0.70654(7) 0.4688(3) 0.31465(7) 0.0178(6) Uani 1 1 d . . . . .
N3 N 0.91329(8) 0.2026(3) 0.78511(8) 0.0238(6) Uani 1 1 d . . . . .
N5 N 0.70165(8) 0.4068(3) 0.37048(7) 0.0234(6) Uani 1 1 d . . . . .
N4 N 0.85491(8) 0.2315(3) 0.74777(8) 0.0247(6) Uani 1 1 d . . . . .
N1 N 0.85371(8) 0.4267(3) 0.53364(8) 0.0253(6) Uani 1 1 d . . . . .
N2 N 0.91224(8) 0.3713(3) 0.53270(8) 0.0273(7) Uani 1 1 d . . . . .
N7 N 0.50698(8) 0.6438(3) 0.41604(9) 0.0277(7) Uani 1 1 d . . . . .
F5A F 0.87398(8) 0.6542(3) 0.43524(8) 0.0550(8) Uani 0.879(3) 1 d . . P C 1
O2 O 0.64357(8) 0.2328(3) 0.62177(8) 0.0462(7) Uani 1 1 d . . . . .
O3 O 0.60256(8) 0.2235(3) 0.55486(8) 0.0519(8) Uani 1 1 d . . . . .
N8 N 0.47180(8) 0.6696(3) 0.35745(9) 0.0295(7) Uani 1 1 d . . . . .
O1 O 0.66985(9) 0.3031(3) 0.56953(9) 0.0520(8) Uani 1 1 d . . . . .
C52 C 0.68053(9) 0.4516(3) 0.33566(9) 0.0207(7) Uani 1 1 d D . . . .
O5A O 0.83057(9) 0.4090(4) 0.41076(9) 0.0499(10) Uani 0.879(3) 1 d . . P C 1
C67 C 0.69629(9) 0.5090(3) 0.27439(9) 0.0184(7) Uani 1 1 d . . . . .
C54 C 0.74408(9) 0.4348(3) 0.33617(9) 0.0239(7) Uani 1 1 d . . . . .
H54 H 0.767525 0.438064 0.327924 0.029 Uiso 1 1 calc R U . . .
C1 C 0.88886(9) 0.3858(3) 0.55644(9) 0.0221(7) Uani 1 1 d D . . . .
F6A F 0.81799(9) 0.6776(4) 0.39367(10) 0.0783(11) Uani 0.879(3) 1 d . . P C 1
C28 C 0.89319(10) 0.2223(3) 0.74790(9) 0.0224(7) Uani 1 1 d D . . . .
C68 C 0.68642(9) 0.4149(3) 0.24563(9) 0.0203(7) Uani 1 1 d . . . . .
O4A O 0.89438(8) 0.4270(4) 0.39753(9) 0.0510(10) Uani 0.879(3) 1 d . . P C 1
C4 C 0.81892(9) 0.4574(4) 0.54619(9) 0.0249(8) Uani 1 1 d . . . . .
C53 C 0.74106(9) 0.3963(4) 0.37095(10) 0.0266(8) Uani 1 1 d . . . . .
H53 H 0.762054 0.367127 0.392045 0.032 Uiso 1 1 calc R U . . .
C40 C 0.82177(10) 0.2543(3) 0.71415(10) 0.0266(8) Uani 1 1 d . . . . .
F4A F 0.87164(10) 0.6999(4) 0.37639(10) 0.0816(11) Uani 0.879(3) 1 d . . P C 1
C31 C 0.95563(10) 0.1876(3) 0.79939(10) 0.0241(7) Uani 1 1 d . . . . .
C73 C 0.68765(10) 0.2726(3) 0.25559(10) 0.0253(7) Uani 1 1 d . . . . .
H73 H 0.685701 0.264086 0.282820 0.030 Uiso 1 1 calc R U . . .
C72 C 0.69765(9) 0.6406(3) 0.26604(9) 0.0222(7) Uani 1 1 d . . . . .
F3 F 0.63420(12) -0.0246(3) 0.58489(12) 0.1069(14) Uani 1 1 d . . . . .
C82 C 0.54002(10) 0.6170(3) 0.44965(10) 0.0269(8) Uani 1 1 d . . . . .
C79 C 0.50901(10) 0.6423(4) 0.37915(11) 0.0303(8) Uani 1 1 d D . . . .
C55 C 0.68679(9) 0.3738(4) 0.40342(9) 0.0278(8) Uani 1 1 d . . . . .
C71 C 0.68733(11) 0.6745(3) 0.22723(10) 0.0294(8) Uani 1 1 d . . . . .
H71 H 0.687514 0.762448 0.220421 0.035 Uiso 1 1 calc R U . . .
F2 F 0.69478(10) 0.0420(4) 0.59837(11) 0.1045(14) Uani 1 1 d . . . . .
C32 C 0.97804(11) 0.2966(4) 0.81312(10) 0.0294(8) Uani 1 1 d . . . . .
C30 C 0.85138(11) 0.2183(4) 0.78522(10) 0.0310(8) Uani 1 1 d . . . . .
H30 H 0.827609 0.221935 0.792893 0.037 Uiso 1 1 calc R U . . .
F1 F 0.65897(10) 0.0406(4) 0.53908(11) 0.0972(12) Uani 1 1 d . . . . .
C16 C 0.95322(10) 0.3301(4) 0.54520(9) 0.0255(8) Uani 1 1 d . . . . .
C17 C 0.98217(10) 0.4220(4) 0.55962(9) 0.0260(8) Uani 1 1 d . . . . .
C29 C 0.88798(10) 0.1992(4) 0.80858(10) 0.0310(8) Uani 1 1 d . . . . .
H29 H 0.895065 0.185998 0.835877 0.037 Uiso 1 1 calc R U . . .
C5 C 0.79041(10) 0.3626(4) 0.54349(10) 0.0294(8) Uani 1 1 d . . . . .
C41 C 0.81374(11) 0.3807(4) 0.70210(11) 0.0313(8) Uani 1 1 d . . . . .
C83 C 0.54730(12) 0.4886(4) 0.46054(11) 0.0326(9) Uani 1 1 d . . . . .
C87 C 0.56233(11) 0.7189(4) 0.46872(11) 0.0316(8) Uani 1 1 d . . . . .
O6A O 0.83412(8) 0.4615(5) 0.34565(9) 0.0661(14) Uani 0.879(3) 1 d . . P C 1
C69 C 0.67698(10) 0.4544(4) 0.20716(10) 0.0280(8) Uani 1 1 d . . . . .
H69 H 0.670656 0.392386 0.186968 0.034 Uiso 1 1 calc R U . . .
C56 C 0.68758(10) 0.4670(4) 0.43126(10) 0.0323(9) Uani 1 1 d . . . . .
C45 C 0.79918(11) 0.1500(4) 0.69641(10) 0.0314(8) Uani 1 1 d . . . . .
C22 C 0.97237(11) 0.5635(4) 0.56051(11) 0.0326(8) Uani 1 1 d . . . . .
H22 H 0.946241 0.570204 0.566381 0.039 Uiso 1 1 calc R U . . .
C76 C 0.71178(11) 0.7399(3) 0.29791(10) 0.0310(8) Uani 1 1 d . . . . .
H76 H 0.704996 0.708730 0.321700 0.037 Uiso 1 1 calc R U . . .
C80 C 0.46933(10) 0.6721(4) 0.41782(12) 0.0333(9) Uani 1 1 d . . . . .
H80 H 0.460678 0.678667 0.440663 0.040 Uiso 1 1 calc R U . . .
C81 C 0.44702(10) 0.6887(4) 0.38092(12) 0.0351(9) Uani 1 1 d . . . . .
H81 H 0.419690 0.709355 0.372720 0.042 Uiso 1 1 calc R U . . .
C18 C 1.02110(11) 0.3797(4) 0.57191(10) 0.0332(9) Uani 1 1 d . . . . .
H18 H 1.041699 0.439452 0.582137 0.040 Uiso 1 1 calc R U . . .
C70 C 0.67667(11) 0.5835(4) 0.19790(10) 0.0327(9) Uani 1 1 d . . . . .
H70 H 0.669176 0.609638 0.171469 0.039 Uiso 1 1 calc R U . . .
C21 C 0.96143(11) 0.2004(4) 0.54145(12) 0.0368(9) Uani 1 1 d . . . . .
C94 C 0.46087(10) 0.6858(4) 0.31589(11) 0.0345(9) Uani 1 1 d . . . . .
C9 C 0.81503(11) 0.5841(4) 0.55841(11) 0.0309(8) Uani 1 1 d . . . . .
C3 C 0.89157(11) 0.4015(4) 0.49496(10) 0.0381(10) Uani 1 1 d . . . . .
H3 H 0.901333 0.398791 0.472730 0.046 Uiso 1 1 calc R U . . .
C46 C 0.83794(12) 0.4932(4) 0.72236(12) 0.0385(9) Uani 1 1 d . . . . .
H46 H 0.862445 0.458558 0.740873 0.046 Uiso 1 1 calc R U . . .
C6 C 0.75615(11) 0.3980(4) 0.55343(11) 0.0360(9) Uani 1 1 d . . . . .
H6 H 0.735909 0.336396 0.551919 0.043 Uiso 1 1 calc R U . . .
C36 C 0.97091(12) 0.0655(4) 0.79841(11) 0.0346(9) Uani 1 1 d . . . . .
C20 C 1.00118(11) 0.1644(4) 0.55431(12) 0.0381(9) Uani 1 1 d . . . . .
H20 H 1.008205 0.077247 0.552517 0.046 Uiso 1 1 calc R U . . .
C19 C 1.03010(11) 0.2522(4) 0.56940(11) 0.0375(10) Uani 1 1 d . . . . .
H19 H 1.056826 0.224936 0.578290 0.045 Uiso 1 1 calc R U . . .
C2 C 0.85496(10) 0.4355(5) 0.49588(10) 0.0397(10) Uani 1 1 d . . . . .
H2 H 0.833889 0.460921 0.474300 0.048 Uiso 1 1 calc R U . . .
C60 C 0.67373(11) 0.2482(4) 0.40599(11) 0.0401(10) Uani 1 1 d . . . . .
C88 C 0.52260(13) 0.3804(4) 0.43873(12) 0.0396(10) Uani 1 1 d . . . . .
H88 H 0.504791 0.416006 0.414201 0.047 Uiso 1 1 calc R U . . .
C49 C 0.80943(12) 0.0135(4) 0.70959(12) 0.0363(9) Uani 1 1 d . . . . .
H49 H 0.838737 0.008645 0.720817 0.044 Uiso 1 1 calc R U . . .
C95 C 0.46236(11) 0.8097(4) 0.30148(12) 0.0382(10) Uani 1 1 d . . . . .
C8 C 0.78032(12) 0.6112(4) 0.56823(12) 0.0403(10) Uani 1 1 d . . . . .
H8 H 0.776528 0.694686 0.577158 0.048 Uiso 1 1 calc R U . . .
C86 C 0.59382(12) 0.6897(4) 0.50126(12) 0.0403(10) Uani 1 1 d . . . . .
H86 H 0.609920 0.756460 0.515279 0.048 Uiso 1 1 calc R U . . .
C99 C 0.45017(11) 0.5774(4) 0.29229(13) 0.0423(10) Uani 1 1 d . . . . .
C57 C 0.67433(12) 0.4295(5) 0.46326(11) 0.0435(11) Uani 1 1 d . . . . .
H57 H 0.674185 0.490530 0.482901 0.052 Uiso 1 1 calc R U . . .
C75 C 0.65334(12) 0.1996(4) 0.22902(13) 0.0423(10) Uani 1 1 d . . . . .
H75A H 0.628483 0.243231 0.228269 0.063 Uiso 1 1 calc R U . . .
H75B H 0.652700 0.112316 0.238909 0.063 Uiso 1 1 calc R U . . .
H75C H 0.656735 0.196152 0.202768 0.063 Uiso 1 1 calc R U . . .
C37 C 0.95931(14) 0.4262(4) 0.81500(12) 0.0429(10) Uani 1 1 d . U . . .
H37 H 0.930585 0.407832 0.811103 0.052 Uiso 0.46 1 calc R U P D 1
H37A H 0.930563 0.420429 0.800967 0.052 Uiso 0.54 1 calc R U P E 2
C91 C 0.55422(12) 0.8570(4) 0.45560(14) 0.0404(10) Uani 1 1 d . U . . .
H91 H 0.528046 0.859881 0.435593 0.049 Uiso 0.6 1 calc R U P F 1
H91A H 0.537999 0.852997 0.427904 0.049 Uiso 0.4 1 calc R U P G 2
C33 C 1.01903(12) 0.2796(5) 0.82534(12) 0.0436(10) Uani 1 1 d . . . . .
H33 H 1.035767 0.350359 0.835200 0.052 Uiso 1 1 calc R U . . .
C61 C 0.70309(13) 0.6001(4) 0.42816(12) 0.0422(10) Uani 1 1 d . . . . .
H61 H 0.700472 0.617514 0.400096 0.051 Uiso 1 1 calc R U . . .
C44 C 0.76653(13) 0.1760(4) 0.66558(11) 0.0429(10) Uani 1 1 d . . . . .
H44 H 0.750001 0.107837 0.653055 0.051 Uiso 1 1 calc R U . . .
C84 C 0.57888(13) 0.4659(4) 0.49331(12) 0.0405(10) Uani 1 1 d . . . . .
H84 H 0.584739 0.380401 0.502083 0.049 Uiso 1 1 calc R U . . .
C51 C 0.79020(13) -0.0279(4) 0.74122(14) 0.0448(11) Uani 1 1 d . . . . .
H51A H 0.799264 0.028225 0.763868 0.067 Uiso 1 1 calc R U . . .
H51B H 0.797653 -0.116563 0.748835 0.067 Uiso 1 1 calc R U . . .
H51C H 0.761398 -0.021873 0.731205 0.067 Uiso 1 1 calc R U . . .
C7 C 0.75127(11) 0.5205(4) 0.56535(12) 0.0417(10) Uani 1 1 d . . . . .
H7 H 0.727600 0.542790 0.571676 0.050 Uiso 1 1 calc R U . . .
C42 C 0.78103(13) 0.3989(4) 0.67004(12) 0.0466(11) Uani 1 1 d . . . . .
H42 H 0.774961 0.482935 0.660028 0.056 Uiso 1 1 calc R U . . .
C35 C 1.01187(13) 0.0553(5) 0.80987(13) 0.0488(12) Uani 1 1 d . . . . .
H35 H 1.023837 -0.025538 0.808500 0.059 Uiso 1 1 calc R U . . .
C10 C 0.79563(13) 0.2282(4) 0.53009(13) 0.0453(10) Uani 1 1 d . . . . .
H10 H 0.824476 0.215336 0.533091 0.054 Uiso 1 1 calc R U . . .
C13 C 0.84569(12) 0.6866(4) 0.55937(13) 0.0405(10) Uani 1 1 d . . . . .
H13 H 0.870263 0.642824 0.557153 0.049 Uiso 1 1 calc R U . . .
C34 C 1.03530(12) 0.1597(5) 0.82311(13) 0.0525(13) Uani 1 1 d . . . . .
H34 H 1.063207 0.149862 0.830914 0.063 Uiso 1 1 calc R U . . .
C96 C 0.45342(13) 0.8220(5) 0.26132(14) 0.0505(12) Uani 1 1 d . . . . .
H96 H 0.454381 0.904302 0.250306 0.061 Uiso 1 1 calc R U . . .
C78 C 0.75704(12) 0.7546(4) 0.30770(13) 0.0437(10) Uani 1 1 d . . . . .
H78A H 0.764256 0.787945 0.284988 0.066 Uiso 1 1 calc R U . . .
H78B H 0.769561 0.670922 0.314853 0.066 Uiso 1 1 calc R U . . .
H78C H 0.766075 0.814158 0.329489 0.066 Uiso 1 1 calc R U . . .
C02S C 0.94432(14) -0.0504(4) 0.78610(13) 0.0461(11) Uani 1 1 d . . . . .
H02S H 0.916998 -0.016554 0.774741 0.055 Uiso 1 1 calc R U . . .
C74 C 0.72692(12) 0.2156(4) 0.25391(15) 0.0472(11) Uani 1 1 d . . . . .
H74A H 0.730262 0.227981 0.227860 0.071 Uiso 1 1 calc R U . . .
H74B H 0.727281 0.123816 0.259730 0.071 Uiso 1 1 calc R U . . .
H74C H 0.748533 0.258255 0.273063 0.071 Uiso 1 1 calc R U . . .
P1B P 0.87222(10) 0.2072(4) 0.61754(10) 0.0343(7) Uani 0.28 1 d D U P A 2
H1BC H 0.833314 0.231284 0.602516 0.041 Uiso 0.28 1 calc R U P A 2
H1BD H 0.880896 0.109919 0.596431 0.041 Uiso 0.28 1 calc R U P A 2
C100 C 0.47233(12) 0.9253(4) 0.32802(14) 0.0467(11) Uani 1 1 d . . . . .
H100 H 0.484285 0.892351 0.354914 0.056 Uiso 1 1 calc R U . . .
C47 C 0.85048(14) 0.5821(4) 0.69414(14) 0.0502(11) Uani 1 1 d . . . . .
H47A H 0.865774 0.533677 0.679806 0.075 Uiso 1 1 calc R U . . .
H47B H 0.866784 0.651549 0.708641 0.075 Uiso 1 1 calc R U . . .
H47C H 0.826947 0.618338 0.675831 0.075 Uiso 1 1 calc R U . . .
C43 C 0.75779(14) 0.3006(5) 0.65285(12) 0.0518(12) Uani 1 1 d . . . . .
H43 H 0.735181 0.317110 0.631782 0.062 Uiso 1 1 calc R U . . .
C24 C 1.00226(14) 0.6381(4) 0.59176(13) 0.0472(11) Uani 1 1 d . . . . .
H24A H 1.005681 0.596145 0.616957 0.071 Uiso 1 1 calc R U . . .
H24B H 0.992677 0.725728 0.592976 0.071 Uiso 1 1 calc R U . . .
H24C H 1.027654 0.640449 0.585464 0.071 Uiso 1 1 calc R U . . .
C98 C 0.44159(14) 0.5975(5) 0.25225(14) 0.0536(12) Uani 1 1 d . . . . .
H98 H 0.434476 0.526803 0.235037 0.064 Uiso 1 1 calc R U . . .
C64 C 0.67447(15) 0.1455(5) 0.37627(12) 0.0525(13) Uani 1 1 d . . . . .
H64 H 0.681699 0.187082 0.353998 0.063 Uiso 1 1 calc R U . . .
C85 C 0.60147(13) 0.5632(4) 0.51298(12) 0.0425(10) Uani 1 1 d . . . . .
H85 H 0.622815 0.544378 0.535077 0.051 Uiso 1 1 calc R U . . .
C59 C 0.66102(13) 0.2182(5) 0.43893(12) 0.0518(13) Uani 1 1 d . . . . .
H59 H 0.651839 0.134184 0.441756 0.062 Uiso 1 1 calc R U . . .
C77 C 0.69268(16) 0.8705(4) 0.28731(14) 0.0515(12) Uani 1 1 d . . . . .
H77A H 0.701861 0.929117 0.309338 0.077 Uiso 1 1 calc R U . . .
H77B H 0.663885 0.861941 0.281033 0.077 Uiso 1 1 calc R U . . .
H77C H 0.700008 0.904652 0.264744 0.077 Uiso 1 1 calc R U . . .
C58 C 0.66164(12) 0.3074(5) 0.46686(12) 0.0504(12) Uani 1 1 d . . . . .
H58 H 0.653193 0.284718 0.489002 0.061 Uiso 1 1 calc R U . . .
C97 C 0.44330(14) 0.7185(5) 0.23737(14) 0.0576(13) Uani 1 1 d . . . . .
H97 H 0.437348 0.729977 0.210049 0.069 Uiso 1 1 calc R U . . .
C63 C 0.74668(14) 0.6092(5) 0.44998(14) 0.0524(12) Uani 1 1 d . . . . .
H63A H 0.756380 0.695523 0.446932 0.079 Uiso 1 1 calc R U . . .
H63B H 0.761669 0.546274 0.439475 0.079 Uiso 1 1 calc R U . . .
H63C H 0.750083 0.591807 0.477608 0.079 Uiso 1 1 calc R U . . .
C48 C 0.81480(15) 0.5660(5) 0.74603(14) 0.0542(12) Uani 1 1 d . . . . .
H48A H 0.790689 0.601701 0.728495 0.081 Uiso 1 1 calc R U . . .
H48B H 0.831141 0.635591 0.760355 0.081 Uiso 1 1 calc R U . . .
H48C H 0.807719 0.507244 0.764399 0.081 Uiso 1 1 calc R U . . .
C103 C 0.44764(13) 0.4462(4) 0.30909(16) 0.0521(12) Uani 1 1 d . U . . .
H103 H 0.468342 0.442402 0.334579 0.063 Uiso 0.47 1 calc R U P H 1
H10A H 0.451239 0.451094 0.337750 0.063 Uiso 0.53 1 calc R U P I 2
C109 C 0.85443(13) 0.6289(6) 0.39870(14) 0.0518(15) Uani 0.879(3) 1 d . . P C 1
C25A C 0.9311(8) 0.109(3) 0.5201(7) 0.052(4) Uani 0.63 1 d . U P J 1
H25A H 0.904882 0.140007 0.522070 0.062 Uiso 0.63 1 calc R U P J 1
P2B P 0.56440(14) 0.7224(6) 0.33192(18) 0.0462(11) Uani 0.25 1 d D U P B 2
H2BA H 0.557064 0.842068 0.342424 0.055 Uiso 0.25 1 calc R U P B 2
H2BB H 0.544984 0.705178 0.294125 0.055 Uiso 0.25 1 calc R U P B 2
C23 C 0.96784(16) 0.6236(4) 0.52119(13) 0.0540(12) Uani 1 1 d . . . . .
H23A H 0.993914 0.632878 0.516607 0.081 Uiso 1 1 calc R U . . .
H23B H 0.955516 0.708081 0.520406 0.081 Uiso 1 1 calc R U . . .
H23C H 0.951160 0.568806 0.501020 0.081 Uiso 1 1 calc R U . . .
C90 C 0.49696(18) 0.3226(5) 0.46223(17) 0.0678(16) Uani 1 1 d . . . . .
H90A H 0.513785 0.280447 0.485346 0.102 Uiso 1 1 calc R U . . .
H90B H 0.478939 0.259609 0.446338 0.102 Uiso 1 1 calc R U . . .
H90C H 0.481581 0.390496 0.470183 0.102 Uiso 1 1 calc R U . . .
C03E C 0.94288(18) -0.1300(5) 0.82141(15) 0.0660(15) Uani 1 1 d . . . . .
H03A H 0.925066 -0.202985 0.813014 0.099 Uiso 1 1 calc R U . . .
H03B H 0.933194 -0.076844 0.839415 0.099 Uiso 1 1 calc R U . . .
H03C H 0.969461 -0.161322 0.834482 0.099 Uiso 1 1 calc R U . . .
C14 C 0.85615(16) 0.7609(5) 0.59725(14) 0.0590(13) Uani 1 1 d . . . . .
H14A H 0.877681 0.820815 0.597551 0.089 Uiso 1 1 calc R U . . .
H14B H 0.864566 0.701233 0.619085 0.089 Uiso 1 1 calc R U . . .
H14C H 0.832943 0.808815 0.599569 0.089 Uiso 1 1 calc R U . . .
C89 C 0.54858(18) 0.2756(5) 0.42763(18) 0.0694(15) Uani 1 1 d . . . . .
H89A H 0.566771 0.315164 0.414624 0.104 Uiso 1 1 calc R U . . .
H89B H 0.531675 0.213792 0.410075 0.104 Uiso 1 1 calc R U . . .
H89C H 0.563768 0.231480 0.451160 0.104 Uiso 1 1 calc R U . . .
C39A C 0.9728(6) 0.489(2) 0.8548(8) 0.050(4) Uani 0.46 1 d . U P K 1
H39A H 0.971093 0.426699 0.874796 0.075 Uiso 0.46 1 calc R U P K 1
H39B H 0.955893 0.562535 0.855774 0.075 Uiso 0.46 1 calc R U P K 1
H39C H 1.000268 0.517581 0.859522 0.075 Uiso 0.46 1 calc R U P K 1
C03I C 0.9540(2) -0.1291(5) 0.75523(15) 0.0758(18) Uani 1 1 d . . . . .
H03D H 0.979313 -0.172687 0.765969 0.114 Uiso 1 1 calc R U . . .
H03E H 0.955866 -0.073463 0.733763 0.114 Uiso 1 1 calc R U . . .
H03F H 0.933174 -0.192929 0.745659 0.114 Uiso 1 1 calc R U . . .
C50 C 0.79792(19) -0.0821(5) 0.67592(16) 0.0673(15) Uani 1 1 d . . . . .
H50A H 0.769101 -0.090986 0.667445 0.101 Uiso 1 1 calc R U . . .
H50B H 0.809934 -0.165482 0.684538 0.101 Uiso 1 1 calc R U . . .
H50C H 0.807374 -0.050932 0.654241 0.101 Uiso 1 1 calc R U . . .
C108 C 0.65804(16) 0.0623(6) 0.57597(16) 0.0669(16) Uani 1 1 d . . . . .
C15 C 0.83196(19) 0.7749(6) 0.52474(16) 0.0778(18) Uani 1 1 d . . . . .
H15A H 0.808943 0.823825 0.527068 0.117 Uiso 1 1 calc R U . . .
H15B H 0.824695 0.724029 0.500825 0.117 Uiso 1 1 calc R U . . .
H15C H 0.853339 0.834047 0.523912 0.117 Uiso 1 1 calc R U . . .
C101 C 0.43420(16) 0.9979(5) 0.32857(19) 0.0716(16) Uani 1 1 d . . . . .
H10B H 0.440821 1.068584 0.347245 0.107 Uiso 1 1 calc R U . . .
H10C H 0.415949 0.939054 0.336194 0.107 Uiso 1 1 calc R U . . .
H10D H 0.421653 1.032097 0.302618 0.107 Uiso 1 1 calc R U . . .
C102 C 0.50240(17) 1.0134(5) 0.3183(2) 0.0741(17) Uani 1 1 d . . . . .
H10E H 0.492695 1.041625 0.291283 0.111 Uiso 1 1 calc R U . . .
H10F H 0.527449 0.967506 0.321922 0.111 Uiso 1 1 calc R U . . .
H10G H 0.506558 1.088128 0.335552 0.111 Uiso 1 1 calc R U . . .
C62 C 0.67845(19) 0.7007(6) 0.4425(2) 0.0798(18) Uani 1 1 d . . . . .
H62A H 0.679254 0.682643 0.469600 0.120 Uiso 1 1 calc R U . . .
H62B H 0.651027 0.697504 0.426381 0.120 Uiso 1 1 calc R U . . .
H62C H 0.689376 0.786145 0.440774 0.120 Uiso 1 1 calc R U . . .
C12 C 0.77427(19) 0.2169(6) 0.48661(18) 0.089(2) Uani 1 1 d . . . . .
H12A H 0.778095 0.130554 0.477528 0.133 Uiso 1 1 calc R U . . .
H12B H 0.785107 0.280036 0.472066 0.133 Uiso 1 1 calc R U . . .
H12C H 0.745970 0.232868 0.482512 0.133 Uiso 1 1 calc R U . . .
C66 C 0.6337(2) 0.0839(7) 0.36067(19) 0.092(2) Uani 1 1 d . . . . .
H66A H 0.633852 0.027648 0.338794 0.138 Uiso 1 1 calc R U . . .
H66B H 0.613761 0.150988 0.351924 0.138 Uiso 1 1 calc R U . . .
H66C H 0.627398 0.033618 0.381304 0.138 Uiso 1 1 calc R U . . .
C26A C 0.9368(3) -0.0213(11) 0.5363(3) 0.063(3) Uani 0.63 1 d . U P J 1
H26A H 0.915423 -0.076711 0.521587 0.094 Uiso 0.63 1 calc R U P J 1
H26B H 0.936557 -0.019087 0.563577 0.094 Uiso 0.63 1 calc R U P J 1
H26C H 0.962243 -0.054969 0.534454 0.094 Uiso 0.63 1 calc R U P J 1
C93A C 0.5514(3) 0.9435(10) 0.4908(3) 0.050(2) Uani 0.6 1 d . U P L 1
H93A H 0.530024 0.912353 0.501103 0.074 Uiso 0.6 1 calc R U P L 1
H93B H 0.546067 1.032186 0.482038 0.074 Uiso 0.6 1 calc R U P L 1
H93C H 0.576502 0.939608 0.511270 0.074 Uiso 0.6 1 calc R U P L 1
C65 C 0.7052(2) 0.0459(7) 0.39323(19) 0.095(2) Uani 1 1 d . . . . .
H65A H 0.700799 0.011914 0.417202 0.143 Uiso 1 1 calc R U . . .
H65B H 0.731580 0.084730 0.399024 0.143 Uiso 1 1 calc R U . . .
H65C H 0.703426 -0.023934 0.374518 0.143 Uiso 1 1 calc R U . . .
C11 C 0.7828(3) 0.1268(5) 0.5548(2) 0.109(3) Uani 1 1 d . . . . .
H11A H 0.753841 0.123612 0.548018 0.163 Uiso 1 1 calc R U . . .
H11B H 0.793191 0.148640 0.582335 0.163 Uiso 1 1 calc R U . . .
H11C H 0.793011 0.043027 0.549888 0.163 Uiso 1 1 calc R U . . .
C92A C 0.5848(4) 0.9028(12) 0.4372(4) 0.060(3) Uani 0.6 1 d . U P L 1
H92A H 0.610791 0.900858 0.456269 0.090 Uiso 0.6 1 calc R U P L 1
H92B H 0.578674 0.990663 0.427833 0.090 Uiso 0.6 1 calc R U P L 1
H92C H 0.585147 0.847007 0.415232 0.090 Uiso 0.6 1 calc R U P L 1
C38A C 0.9608(4) 0.5148(13) 0.7818(4) 0.054(3) Uani 0.46 1 d . U P K 1
H38A H 0.946643 0.475329 0.757081 0.080 Uiso 0.46 1 calc R U P K 1
H38B H 0.988377 0.529669 0.782172 0.080 Uiso 0.46 1 calc R U P K 1
H38C H 0.948281 0.596624 0.784812 0.080 Uiso 0.46 1 calc R U P K 1
C27A C 0.9297(4) 0.1053(11) 0.4760(3) 0.074(3) Uani 0.63 1 d . U P J 1
H27A H 0.953895 0.065712 0.472971 0.111 Uiso 0.63 1 calc R U P J 1
H27B H 0.927488 0.192885 0.465782 0.111 Uiso 0.63 1 calc R U P J 1
H27C H 0.906732 0.055248 0.461738 0.111 Uiso 0.63 1 calc R U P J 1
B3D B 0.5623(12) 0.678(9) 0.3106(9) 0.042(2) Uani 0.15 1 d D U P B 4
H3DA H 0.538443 0.616834 0.289472 0.050 Uiso 0.15 1 calc R U P B 4
H3DB H 0.556762 0.785383 0.302042 0.050 Uiso 0.15 1 calc R U P B 4
C107 C 0.4048(3) 0.4197(12) 0.3180(5) 0.069(3) Uani 0.47 1 d . U P M 1
H10H H 0.398467 0.491505 0.332838 0.103 Uiso 0.47 1 calc R U P M 1
H10I H 0.406372 0.340515 0.333060 0.103 Uiso 0.47 1 calc R U P M 1
H10J H 0.384183 0.411132 0.293395 0.103 Uiso 0.47 1 calc R U P M 1
C106 C 0.4545(5) 0.3343(14) 0.2856(5) 0.089(4) Uani 0.47 1 d . U P M 1
H10K H 0.431191 0.321469 0.263469 0.133 Uiso 0.47 1 calc R U P M 1
H10L H 0.459124 0.257268 0.301837 0.133 Uiso 0.47 1 calc R U P M 1
H10M H 0.477601 0.351034 0.276069 0.133 Uiso 0.47 1 calc R U P M 1
Cl1A Cl 0.82388(14) -0.0212(4) 0.42902(15) 0.0990(13) Uani 0.4 1 d . U P N 1
Cl2A Cl 0.8009(3) 0.0916(11) 0.3539(4) 0.116(4) Uani 0.4 1 d . U P N 1
C110 C 0.8327(8) 0.096(2) 0.4002(6) 0.094(6) Uani 0.4 1 d . U P N 1
H11D H 0.860237 0.088083 0.398437 0.113 Uiso 0.4 1 calc R U P N 1
H11E H 0.830217 0.180021 0.412091 0.113 Uiso 0.4 1 calc R U P N 1
Cl2B Cl 0.8756(3) 0.0377(9) 0.3746(3) 0.124(3) Uani 0.25 1 d . U P O 3
Cl1B Cl 0.7947(3) 0.1052(10) 0.3465(3) 0.0464(18) Uani 0.25 1 d . U P O 3
C111 C 0.8372(13) 0.082(4) 0.3838(11) 0.092(6) Uani 0.25 1 d . U P O 3
H11F H 0.843114 0.163525 0.398295 0.111 Uiso 0.25 1 calc R U P O 3
H11G H 0.830992 0.018108 0.401707 0.111 Uiso 0.25 1 calc R U P O 3
C38B C 0.9785(4) 0.5303(11) 0.7948(3) 0.053(2) Uani 0.54 1 d . U P K 2
H38D H 1.006683 0.537893 0.808389 0.079 Uiso 0.54 1 calc R U P K 2
H38E H 0.965456 0.612786 0.795513 0.079 Uiso 0.54 1 calc R U P K 2
H38F H 0.975516 0.505656 0.767700 0.079 Uiso 0.54 1 calc R U P K 2
C39B C 0.9632(5) 0.4636(17) 0.8567(6) 0.049(3) Uani 0.54 1 d . U P K 2
H39D H 0.952390 0.549856 0.857471 0.074 Uiso 0.54 1 calc R U P K 2
H39E H 0.991127 0.462734 0.871444 0.074 Uiso 0.54 1 calc R U P K 2
H39F H 0.948523 0.402592 0.868286 0.074 Uiso 0.54 1 calc R U P K 2
C27B C 0.9285(7) 0.0456(18) 0.4896(6) 0.067(5) Uani 0.37 1 d . U P J 2
H27D H 0.955307 0.018673 0.490069 0.100 Uiso 0.37 1 calc R U P J 2
H27E H 0.919764 0.113581 0.470296 0.100 Uiso 0.37 1 calc R U P J 2
H27F H 0.910511 -0.027698 0.482778 0.100 Uiso 0.37 1 calc R U P J 2
C25B C 0.9284(15) 0.095(5) 0.5289(11) 0.048(5) Uani 0.37 1 d . U P J 2
H25B H 0.902088 0.134625 0.527143 0.058 Uiso 0.37 1 calc R U P J 2
C26B C 0.9347(6) -0.0208(17) 0.5579(6) 0.061(4) Uani 0.37 1 d . U P J 2
H26D H 0.912465 -0.080510 0.549654 0.092 Uiso 0.37 1 calc R U P J 2
H26E H 0.936176 0.010955 0.584059 0.092 Uiso 0.37 1 calc R U P J 2
H26F H 0.959322 -0.064958 0.558212 0.092 Uiso 0.37 1 calc R U P J 2
B2A B 0.9107(4) 0.2410(18) 0.7095(4) 0.040(3) Uani 0.66 1 d D U P A 1
H2AE H 0.944805 0.229323 0.719719 0.047 Uiso 0.66 1 calc R U P A 1
H2AF H 0.904138 0.345100 0.698265 0.047 Uiso 0.66 1 calc R U P A 1
B1A B 0.90903(19) 0.1574(6) 0.62172(19) 0.0319(12) Uani 0.66 1 d D U P A 1
H1AE H 0.890256 0.100899 0.595113 0.038 Uiso 0.66 1 calc R U P A 1
H1AF H 0.941810 0.126424 0.627587 0.038 Uiso 0.66 1 calc R U P A 1
C105 C 0.4097(3) 0.3886(11) 0.2894(4) 0.074(3) Uani 0.53 1 d . U P M 2
H10N H 0.388400 0.449456 0.289140 0.111 Uiso 0.53 1 calc R U P M 2
H10O H 0.405864 0.310615 0.303147 0.111 Uiso 0.53 1 calc R U P M 2
H10P H 0.409269 0.367106 0.262634 0.111 Uiso 0.53 1 calc R U P M 2
C104 C 0.4805(4) 0.3615(12) 0.2996(5) 0.095(4) Uani 0.53 1 d . U P M 2
H10Q H 0.481770 0.379547 0.273079 0.142 Uiso 0.53 1 calc R U P M 2
H10R H 0.474281 0.270777 0.301753 0.142 Uiso 0.53 1 calc R U P M 2
H10S H 0.506118 0.381080 0.317967 0.142 Uiso 0.53 1 calc R U P M 2
C93B C 0.5312(5) 0.9268(15) 0.4758(5) 0.059(4) Uani 0.4 1 d . U P L 2
H93D H 0.505247 0.885926 0.471628 0.089 Uiso 0.4 1 calc R U P L 2
H93E H 0.527645 1.015005 0.466124 0.089 Uiso 0.4 1 calc R U P L 2
H93F H 0.544738 0.927487 0.503687 0.089 Uiso 0.4 1 calc R U P L 2
C92B C 0.5934(5) 0.9298(18) 0.4553(5) 0.051(4) Uani 0.4 1 d . U P L 2
H92D H 0.609534 0.942710 0.482063 0.077 Uiso 0.4 1 calc R U P L 2
H92E H 0.586719 1.013077 0.442560 0.077 Uiso 0.4 1 calc R U P L 2
H92F H 0.608229 0.878853 0.441090 0.077 Uiso 0.4 1 calc R U P L 2
Ge2B Ge 0.62492(13) 0.5147(4) 0.31988(16) 0.0322(9) Uani 0.25 1 d D U P B 2
H2BC H 0.600188 0.430167 0.335271 0.039 Uiso 0.25 1 calc R U P B 2
H2BD H 0.610213 0.514248 0.277875 0.039 Uiso 0.25 1 calc R U P B 2
B3B B 0.6222(4) 0.6965(16) 0.3404(6) 0.039(2) Uani 0.25 1 d D U P B 2
H3BA H 0.639012 0.703962 0.373032 0.047 Uiso 0.25 1 calc R U P B 2
H3BB H 0.635081 0.770539 0.323004 0.047 Uiso 0.25 1 calc R U P B 2
Ge1C Ge 0.8972(3) 0.3995(10) 0.6144(3) 0.035(2) Uani 0.06 1 d D U P A 3
H1CA H 0.883021 0.524579 0.621952 0.042 Uiso 0.06 1 calc R U P A 3
H1CB H 0.939520 0.398310 0.632270 0.042 Uiso 0.06 1 calc R U P A 3
B2B B 0.8991(10) 0.354(3) 0.6050(4) 0.026(3) Uani 0.28 1 d D U P A 2
H2BE H 0.890626 0.443202 0.620394 0.032 Uiso 0.28 1 calc R U P A 2
H2BF H 0.932918 0.338895 0.617238 0.032 Uiso 0.28 1 calc R U P A 2
C1A C 0.8363(7) 0.098(4) 0.3851(7) 0.098(6) Uani 0.121(3) 1 d D U P C 2
F6B F 0.7983(6) 0.061(3) 0.3786(9) 0.111(7) Uani 0.121(3) 1 d D U P C 2
F5B F 0.8540(8) 0.014(3) 0.4132(7) 0.112(7) Uani 0.121(3) 1 d D U P C 2
F4B F 0.8472(8) 0.047(3) 0.3550(6) 0.104(7) Uani 0.121(3) 1 d D U P C 2
S2B S 0.8454(3) 0.2635(13) 0.3916(2) 0.064(3) Uani 0.121(3) 1 d D U P C 2
O6B O 0.8277(7) 0.331(3) 0.3547(5) 0.057(5) Uani 0.121(3) 1 d D U P C 2
O5B O 0.8232(7) 0.279(4) 0.4207(6) 0.070(5) Uani 0.121(3) 1 d D U P C 2
O4B O 0.8879(5) 0.293(3) 0.4043(7) 0.064(5) Uani 0.121(3) 1 d D U P C 2
B4C B 0.5440(19) 0.596(6) 0.3588(18) 0.046(3) Uani 0.15 1 d D U P B 3
H4CA H 0.536681 0.489748 0.350026 0.055 Uiso 0.15 1 calc R U P B 3
H4CB H 0.572898 0.593630 0.383981 0.055 Uiso 0.15 1 calc R U P B 3
B4B B 0.5474(12) 0.596(3) 0.3641(15) 0.046(3) Uani 0.25 1 d D U P B 2
H4BA H 0.539290 0.501627 0.346541 0.055 Uiso 0.25 1 calc R U P B 2
H4BB H 0.573653 0.573640 0.391050 0.055 Uiso 0.25 1 calc R U P B 2
Ge2C Ge 0.6236(3) 0.4699(9) 0.3215(4) 0.0443(18) Uani 0.15 1 d D U P B 3
H2CA H 0.607969 0.428664 0.353014 0.053 Uiso 0.15 1 calc R U P B 3
H2CB H 0.605423 0.393947 0.287316 0.053 Uiso 0.15 1 calc R U P B 3
Ge2D Ge 0.56092(12) 0.6508(5) 0.36534(13) 0.0503(9) Uani 0.15 1 d D U P B 4
H2DA H 0.583962 0.752518 0.388466 0.060 Uiso 0.15 1 calc R U P B 4
H2DB H 0.581718 0.532039 0.378381 0.060 Uiso 0.15 1 calc R U P B 4
P2C P 0.5591(3) 0.6722(19) 0.3147(3) 0.0392(15) Uani 0.15 1 d D U P B 3
H2CC H 0.534791 0.622774 0.281983 0.047 Uiso 0.15 1 calc R U P B 3
H2CD H 0.551008 0.798665 0.314679 0.047 Uiso 0.15 1 calc R U P B 3
B3A B 0.5942(3) 0.6985(13) 0.3627(3) 0.0644(19) Uani 0.45 1 d D U P B 1
H3AA H 0.618111 0.692688 0.392270 0.077 Uiso 0.45 1 calc R U P B 1
H3AB H 0.581265 0.801404 0.358522 0.077 Uiso 0.45 1 calc R U P B 1
B3C B 0.6130(13) 0.655(3) 0.311(3) 0.040(2) Uani 0.15 1 d D U P B 3
H3CA H 0.634826 0.718770 0.333299 0.048 Uiso 0.15 1 calc R U P B 3
H3CB H 0.614986 0.682288 0.279702 0.048 Uiso 0.15 1 calc R U P B 3
B4D B 0.631230 0.452700 0.323461 0.0323(18) Uani 0.15 1 d D U P B 4
H4DA H 0.619964 0.420109 0.349512 0.039 Uiso 0.15 1 calc R U P B 4
H4DB H 0.618610 0.383747 0.297623 0.039 Uiso 0.15 1 calc R U P B 4
P2D P 0.6147(6) 0.6272(14) 0.3089(5) 0.0312(18) Uani 0.15 1 d D U P B 4
H2DC H 0.640959 0.706601 0.332378 0.037 Uiso 0.15 1 calc R U P B 4
H2DD H 0.617208 0.646510 0.272387 0.037 Uiso 0.15 1 calc R U P B 4
B1B B 0.8773(6) 0.138(2) 0.6678(4) 0.034(2) Uani 0.28 1 d D U P A 2
H1BE H 0.886239 0.031181 0.668763 0.041 Uiso 0.28 1 calc R U P A 2
H1BF H 0.847450 0.146048 0.675631 0.041 Uiso 0.28 1 calc R U P A 2
B1C B 0.8728(11) 0.269(4) 0.6430(16) 0.032(2) Uani 0.06 1 d D U P A 3
H1CC H 0.866478 0.317819 0.669755 0.039 Uiso 0.06 1 calc R U P A 3
H1CD H 0.842876 0.235026 0.622663 0.039 Uiso 0.06 1 calc R U P A 3
P1C P 0.9060(6) 0.121(2) 0.6604(6) 0.038(2) Uani 0.06 1 d D U P A 3
H1CE H 0.939975 0.126312 0.649719 0.046 Uiso 0.06 1 calc R U P A 3
H1CF H 0.887061 0.009913 0.648044 0.046 Uiso 0.06 1 calc R U P A 3
B2C B 0.9147(16) 0.147(7) 0.7158(7) 0.039(3) Uani 0.06 1 d D U P A 3
H2CE H 0.918178 0.043140 0.727490 0.047 Uiso 0.06 1 calc R U P A 3
H2CF H 0.946415 0.189284 0.724832 0.047 Uiso 0.06 1 calc R U P A 3

loop_
_atom_site_aniso_label
_atom_site_aniso_U_11
_atom_site_aniso_U_22
_atom_site_aniso_U_33
_atom_site_aniso_U_23
_atom_site_aniso_U_13
_atom_site_aniso_U_12
Ge1A 0.0377(7) 0.0253(5) 0.0167(4) 0.0022(4) 0.0074(4) 0.0053(4)
Ge2A 0.0222(6) 0.0324(8) 0.0331(7) 0.0137(6) 0.0164(5) 0.0116(6)
S1 0.0297(4) 0.0403(6) 0.0281(5) 0.0090(4) 0.0106(3) 0.0053(4)
S2A 0.0186(5) 0.0994(11) 0.0195(5) -0.0178(6) 0.0038(4) -0.0051(6)
B4A 0.026(3) 0.045(3) 0.029(3) 0.012(3) 0.014(3) 0.002(3)
Ge1B 0.0332(13) 0.0367(11) 0.0224(9) 0.0066(8) 0.0081(8) 0.0049(10)
P1A 0.0589(13) 0.0303(10) 0.0306(8) 0.0018(7) 0.0251(9) -0.0059(11)
P2A 0.0235(13) 0.048(2) 0.044(2) 0.0269(18) 0.0158(18) 0.0085(16)
N6 0.0180(12) 0.0173(14) 0.0176(13) 0.0044(11) 0.0041(10) -0.0021(11)
N3 0.0295(14) 0.0211(15) 0.0216(14) 0.0054(12) 0.0084(11) 0.0036(13)
N5 0.0227(13) 0.0313(17) 0.0155(13) 0.0059(12) 0.0043(10) -0.0037(13)
N4 0.0309(14) 0.0236(16) 0.0189(14) 0.0063(12) 0.0056(11) 0.0047(13)
N1 0.0215(13) 0.0324(17) 0.0216(14) -0.0009(13) 0.0055(11) 0.0091(13)
N2 0.0242(14) 0.0323(17) 0.0250(15) -0.0051(13) 0.0060(11) 0.0114(13)
N7 0.0283(14) 0.0229(16) 0.0368(17) 0.0093(14) 0.0168(13) 0.0048(13)
F5A 0.0500(16) 0.074(2) 0.0357(15) -0.0077(15) 0.0023(12) -0.0066(15)
O2 0.0403(15) 0.070(2) 0.0290(14) 0.0129(14) 0.0107(12) 0.0093(15)
O3 0.0358(14) 0.077(2) 0.0399(16) 0.0206(16) 0.0050(12) 0.0160(16)
N8 0.0238(14) 0.0258(17) 0.0402(18) 0.0078(14) 0.0113(12) 0.0079(13)
O1 0.0498(17) 0.068(2) 0.0452(17) 0.0012(16) 0.0240(14) -0.0178(16)
C52 0.0202(15) 0.0219(18) 0.0188(16) -0.0006(14) 0.0035(12) -0.0016(14)
O5A 0.0297(15) 0.087(3) 0.0321(17) -0.0192(18) 0.0071(13) -0.0149(18)
C67 0.0211(14) 0.0169(17) 0.0166(15) 0.0032(14) 0.0041(12) -0.0029(14)
C54 0.0182(14) 0.029(2) 0.0235(17) 0.0062(15) 0.0040(12) -0.0032(15)
C1 0.0262(16) 0.0199(18) 0.0212(17) -0.0030(14) 0.0081(13) 0.0050(15)
F6A 0.0465(17) 0.115(3) 0.068(2) -0.005(2) 0.0063(15) 0.0209(19)
C28 0.0329(17) 0.0130(17) 0.0217(17) 0.0026(14) 0.0083(14) 0.0057(15)
C68 0.0221(15) 0.0154(17) 0.0216(16) 0.0003(14) 0.0031(12) -0.0089(14)
O4A 0.0207(14) 0.096(3) 0.0338(17) -0.0193(19) 0.0039(12) 0.0019(17)
C4 0.0242(16) 0.032(2) 0.0200(17) 0.0006(15) 0.0076(13) 0.0071(16)
C53 0.0178(14) 0.036(2) 0.0232(17) 0.0073(16) 0.0015(13) -0.0019(15)
C40 0.0325(17) 0.0239(19) 0.0209(17) 0.0035(15) 0.0031(14) 0.0056(16)
F4A 0.067(2) 0.112(3) 0.064(2) 0.022(2) 0.0164(17) -0.012(2)
C31 0.0274(16) 0.0200(19) 0.0240(17) 0.0060(15) 0.0057(13) 0.0056(15)
C73 0.0307(17) 0.0162(18) 0.0296(19) 0.0007(15) 0.0093(14) -0.0079(15)
C72 0.0262(16) 0.0165(17) 0.0236(17) 0.0003(14) 0.0066(13) -0.0001(14)
F3 0.108(3) 0.050(2) 0.131(3) 0.028(2) -0.019(2) -0.020(2)
C82 0.0300(17) 0.0219(19) 0.0322(19) 0.0122(16) 0.0143(15) 0.0073(16)
C79 0.0263(17) 0.027(2) 0.040(2) 0.0116(17) 0.0131(15) 0.0106(16)
C55 0.0220(15) 0.044(2) 0.0164(16) 0.0048(16) 0.0039(13) -0.0040(16)
C71 0.0394(19) 0.0172(19) 0.031(2) 0.0108(16) 0.0090(15) 0.0037(16)
F2 0.0640(19) 0.092(3) 0.117(3) -0.033(2) -0.0432(19) 0.0419(19)
C32 0.0378(19) 0.023(2) 0.0262(18) 0.0084(16) 0.0072(15) -0.0004(17)
C30 0.0342(18) 0.037(2) 0.0235(18) 0.0042(17) 0.0105(15) 0.0035(17)
F1 0.083(2) 0.112(3) 0.081(2) -0.048(2) -0.0032(18) 0.024(2)
C16 0.0253(16) 0.029(2) 0.0218(17) -0.0050(15) 0.0063(13) 0.0101(16)
C17 0.0284(17) 0.031(2) 0.0188(16) 0.0012(15) 0.0068(13) 0.0094(16)
C29 0.0336(18) 0.038(2) 0.0223(18) 0.0077(17) 0.0084(14) 0.0018(17)
C5 0.0346(18) 0.031(2) 0.0222(18) 0.0048(16) 0.0079(14) -0.0002(17)
C41 0.0380(19) 0.023(2) 0.030(2) 0.0064(16) 0.0057(15) 0.0054(17)
C83 0.049(2) 0.022(2) 0.034(2) 0.0086(17) 0.0244(17) 0.0087(18)
C87 0.0333(18) 0.021(2) 0.043(2) 0.0099(17) 0.0151(16) 0.0064(17)
O6A 0.0235(14) 0.153(4) 0.0217(16) -0.028(2) 0.0055(12) -0.003(2)
C69 0.0341(18) 0.024(2) 0.0212(17) -0.0038(15) 0.0004(14) -0.0084(16)
C56 0.0270(17) 0.044(2) 0.0242(18) 0.0045(18) 0.0032(14) 0.0120(17)
C45 0.043(2) 0.024(2) 0.0262(19) -0.0004(16) 0.0082(16) 0.0025(18)
C22 0.0367(19) 0.031(2) 0.031(2) -0.0066(17) 0.0106(16) 0.0055(17)
C76 0.049(2) 0.0198(19) 0.0274(19) -0.0016(16) 0.0158(16) -0.0062(17)
C80 0.0308(18) 0.029(2) 0.048(2) 0.0040(19) 0.0251(17) -0.0002(17)
C81 0.0244(17) 0.031(2) 0.056(3) 0.0065(19) 0.0212(17) 0.0050(17)
C18 0.0283(17) 0.041(2) 0.0290(19) 0.0019(18) 0.0055(15) 0.0044(18)
C70 0.043(2) 0.036(2) 0.0157(17) 0.0068(16) 0.0028(15) -0.0044(18)
C21 0.0331(19) 0.036(2) 0.043(2) -0.0074(19) 0.0140(17) 0.0095(18)
C94 0.0243(17) 0.040(2) 0.040(2) 0.0056(19) 0.0105(15) 0.0154(17)
C9 0.0354(19) 0.028(2) 0.033(2) -0.0038(17) 0.0160(16) 0.0058(17)
C3 0.0321(18) 0.066(3) 0.0153(17) -0.0042(18) 0.0059(14) 0.014(2)
C46 0.045(2) 0.023(2) 0.047(2) 0.0002(19) 0.0121(18) 0.0064(18)
C6 0.0315(18) 0.047(3) 0.032(2) 0.0044(19) 0.0140(16) -0.0074(19)
C36 0.047(2) 0.024(2) 0.030(2) 0.0015(17) 0.0051(16) 0.0127(18)
C20 0.038(2) 0.030(2) 0.050(2) 0.0043(19) 0.0175(18) 0.0163(19)
C19 0.0281(18) 0.045(3) 0.040(2) 0.014(2) 0.0110(16) 0.0128(19)
C2 0.0275(17) 0.073(3) 0.0169(17) 0.0004(19) 0.0032(14) 0.017(2)
C60 0.039(2) 0.058(3) 0.0232(19) 0.0052(19) 0.0080(16) -0.022(2)
C88 0.062(3) 0.021(2) 0.043(2) 0.0025(18) 0.027(2) 0.0042(19)
C49 0.044(2) 0.0186(19) 0.046(2) -0.0028(18) 0.0123(18) 0.0034(17)
C95 0.0274(18) 0.038(2) 0.048(2) 0.014(2) 0.0081(16) 0.0124(18)
C8 0.041(2) 0.039(2) 0.046(2) -0.009(2) 0.0205(18) 0.009(2)
C86 0.038(2) 0.037(2) 0.045(2) -0.001(2) 0.0087(18) 0.0010(19)
C99 0.0333(19) 0.041(3) 0.050(3) -0.002(2) 0.0063(18) 0.0170(19)
C57 0.039(2) 0.070(3) 0.0231(19) 0.000(2) 0.0100(16) 0.016(2)
C75 0.042(2) 0.025(2) 0.057(3) -0.007(2) 0.0103(19) -0.0155(19)
C37 0.062(3) 0.0205(19) 0.044(2) 0.0001(17) 0.0108(19) 0.0005(19)
C91 0.038(2) 0.017(2) 0.070(3) 0.010(2) 0.0214(19) 0.0014(17)
C33 0.036(2) 0.051(3) 0.039(2) 0.007(2) 0.0034(17) -0.011(2)
C61 0.053(2) 0.041(3) 0.029(2) 0.0004(19) 0.0064(18) 0.017(2)
C44 0.053(2) 0.042(3) 0.028(2) 0.0002(19) 0.0017(18) -0.006(2)
C84 0.061(3) 0.031(2) 0.033(2) 0.0150(19) 0.0202(19) 0.019(2)
C51 0.047(2) 0.026(2) 0.065(3) 0.012(2) 0.021(2) 0.0042(19)
C7 0.035(2) 0.057(3) 0.040(2) 0.004(2) 0.0223(17) 0.011(2)
C42 0.056(3) 0.036(2) 0.039(2) 0.021(2) -0.002(2) 0.009(2)
C35 0.050(2) 0.047(3) 0.046(3) 0.001(2) 0.008(2) 0.027(2)
C10 0.050(2) 0.032(2) 0.052(3) -0.011(2) 0.011(2) -0.003(2)
C13 0.042(2) 0.031(2) 0.054(3) -0.009(2) 0.0220(19) -0.0016(19)
C34 0.032(2) 0.077(4) 0.047(3) 0.014(3) 0.0084(18) 0.018(2)
C96 0.044(2) 0.048(3) 0.053(3) 0.018(2) 0.003(2) 0.014(2)
C78 0.048(2) 0.040(2) 0.044(2) -0.016(2) 0.0151(19) -0.019(2)
C02S 0.063(3) 0.021(2) 0.048(3) -0.0025(19) 0.005(2) 0.010(2)
C74 0.038(2) 0.024(2) 0.081(3) 0.010(2) 0.019(2) -0.0028(19)
P1B 0.0317(15) 0.0403(18) 0.0314(16) 0.0044(15) 0.0097(13) 0.0007(15)
C100 0.039(2) 0.037(2) 0.061(3) 0.017(2) 0.009(2) 0.004(2)
C47 0.062(3) 0.030(2) 0.067(3) 0.003(2) 0.032(2) 0.003(2)
C43 0.059(3) 0.049(3) 0.032(2) 0.012(2) -0.013(2) -0.001(2)
C24 0.060(3) 0.039(3) 0.042(2) -0.004(2) 0.012(2) -0.010(2)
C98 0.050(3) 0.059(3) 0.049(3) -0.008(2) 0.008(2) 0.022(2)
C64 0.078(3) 0.049(3) 0.030(2) 0.000(2) 0.015(2) -0.041(3)
C85 0.052(2) 0.041(3) 0.034(2) 0.010(2) 0.0113(18) 0.021(2)
C59 0.051(2) 0.074(3) 0.033(2) 0.010(2) 0.0158(19) -0.027(2)
C77 0.078(3) 0.022(2) 0.058(3) -0.004(2) 0.026(2) 0.002(2)
C58 0.042(2) 0.082(4) 0.033(2) 0.014(2) 0.0212(18) -0.006(2)
C97 0.050(3) 0.075(4) 0.043(3) 0.011(3) 0.005(2) 0.019(3)
C63 0.062(3) 0.046(3) 0.045(3) 0.003(2) 0.007(2) -0.012(2)
C48 0.068(3) 0.044(3) 0.057(3) -0.009(2) 0.029(2) 0.002(2)
C103 0.046(2) 0.031(2) 0.075(3) -0.005(2) 0.008(2) 0.014(2)
C109 0.027(2) 0.092(4) 0.035(3) 0.011(3) 0.0068(19) 0.002(3)
C25A 0.040(5) 0.034(7) 0.083(10) -0.026(7) 0.021(6) 0.001(4)
P2B 0.0306(18) 0.054(3) 0.057(2) 0.022(2) 0.0170(19) 0.011(2)
C23 0.080(3) 0.040(3) 0.040(3) 0.003(2) 0.011(2) 0.017(3)
C90 0.104(4) 0.040(3) 0.080(4) -0.010(3) 0.061(3) -0.022(3)
C03E 0.101(4) 0.055(3) 0.049(3) -0.015(3) 0.034(3) -0.021(3)
C14 0.071(3) 0.051(3) 0.053(3) -0.008(2) 0.013(2) -0.021(3)
C89 0.087(4) 0.045(3) 0.086(4) -0.019(3) 0.040(3) 0.009(3)
C39A 0.063(7) 0.031(7) 0.051(5) -0.004(5) 0.008(6) -0.008(5)
C03I 0.146(6) 0.042(3) 0.043(3) -0.003(2) 0.032(3) -0.014(3)
C50 0.100(4) 0.035(3) 0.076(4) -0.018(3) 0.041(3) -0.010(3)
C108 0.055(3) 0.063(4) 0.062(3) -0.011(3) -0.019(2) 0.012(3)
C15 0.096(4) 0.076(4) 0.057(3) 0.005(3) 0.013(3) -0.047(4)
C101 0.056(3) 0.053(3) 0.106(5) -0.013(3) 0.021(3) 0.011(3)
C102 0.071(3) 0.047(3) 0.111(5) 0.012(3) 0.036(3) -0.008(3)
C62 0.088(4) 0.055(3) 0.101(5) -0.011(3) 0.032(4) 0.024(3)
C12 0.089(4) 0.083(4) 0.078(4) -0.054(4) -0.004(3) 0.015(4)
C66 0.096(5) 0.094(5) 0.078(4) -0.022(4) 0.011(3) -0.047(4)
C26A 0.060(4) 0.040(5) 0.099(8) -0.022(6) 0.040(6) -0.003(4)
C93A 0.052(5) 0.027(4) 0.077(7) 0.003(5) 0.030(5) 0.004(5)
C65 0.124(6) 0.092(5) 0.064(4) -0.028(4) 0.015(4) 0.003(5)
C11 0.173(8) 0.032(3) 0.154(7) -0.002(4) 0.102(6) -0.018(4)
C92A 0.082(8) 0.034(6) 0.083(8) 0.018(6) 0.054(7) 0.013(6)
C38A 0.082(7) 0.020(5) 0.055(6) 0.007(5) 0.012(5) -0.002(5)
C27A 0.078(6) 0.053(7) 0.078(8) -0.037(6) 0.001(6) 0.000(6)
B3D 0.032(3) 0.048(3) 0.045(3) 0.015(3) 0.011(3) 0.008(3)
C107 0.054(6) 0.042(6) 0.101(9) 0.017(7) 0.004(6) 0.003(5)
C106 0.100(9) 0.050(7) 0.111(10) -0.007(7) 0.020(8) 0.018(8)
Cl1A 0.098(3) 0.082(3) 0.118(4) 0.022(3) 0.031(3) 0.000(2)
Cl2A 0.148(7) 0.102(6) 0.084(5) 0.001(4) 0.009(4) -0.030(5)
C110 0.100(9) 0.065(8) 0.101(11) 0.002(9) -0.002(10) -0.013(8)
Cl2B 0.141(7) 0.119(6) 0.117(6) 0.014(5) 0.046(6) 0.024(6)
Cl1B 0.053(3) 0.033(3) 0.062(5) 0.000(3) 0.030(3) 0.000(3)
C111 0.097(10) 0.074(9) 0.096(11) 0.009(10) 0.010(10) -0.010(9)
C38B 0.080(6) 0.021(4) 0.057(6) 0.003(4) 0.017(5) 0.000(5)
C39B 0.068(7) 0.032(6) 0.051(4) -0.004(5) 0.021(5) 0.002(5)
C27B 0.068(7) 0.050(10) 0.077(11) -0.027(8) 0.011(8) -0.005(8)
C25B 0.039(7) 0.033(8) 0.075(11) -0.025(8) 0.019(8) 0.001(6)
C26B 0.058(7) 0.021(6) 0.101(12) -0.005(9) 0.016(9) -0.008(6)
B2A 0.050(5) 0.033(4) 0.032(4) -0.001(3) 0.005(3) -0.001(4)
B1A 0.039(3) 0.027(3) 0.033(3) -0.011(2) 0.016(2) 0.008(2)
C105 0.068(6) 0.043(6) 0.097(8) 0.008(6) 0.000(6) -0.004(5)
C104 0.083(8) 0.043(7) 0.159(11) 0.013(7) 0.033(8) 0.029(7)
C93B 0.085(9) 0.020(6) 0.084(10) 0.010(7) 0.043(8) 0.010(8)
C92B 0.048(6) 0.029(7) 0.074(10) 0.004(8) 0.012(8) -0.014(6)
Ge2B 0.0193(11) 0.050(2) 0.0286(12) 0.0032(19) 0.0092(9) 0.0004(15)
B3B 0.034(3) 0.048(4) 0.039(4) 0.010(4) 0.016(3) 0.006(4)
Ge1C 0.031(4) 0.027(4) 0.043(4) 0.001(4) 0.005(3) -0.001(4)
B2B 0.016(4) 0.027(4) 0.037(4) -0.004(4) 0.009(4) -0.001(4)
C1A 0.079(9) 0.133(11) 0.064(9) 0.005(9) -0.009(8) 0.014(9)
F6B 0.096(12) 0.144(14) 0.080(12) 0.009(12) 0.000(11) 0.008(12)
F5B 0.093(12) 0.142(14) 0.081(12) 0.012(12) -0.013(11) 0.011(12)
F4B 0.087(12) 0.131(14) 0.066(11) 0.005(11) -0.028(11) 0.021(12)
S2B 0.045(4) 0.119(7) 0.027(4) -0.010(4) 0.010(3) 0.019(5)
O6B 0.040(8) 0.119(12) 0.017(8) 0.003(9) 0.015(7) 0.021(9)
O5B 0.051(9) 0.127(12) 0.029(8) -0.006(9) 0.006(8) 0.013(10)
O4B 0.037(8) 0.122(12) 0.033(8) -0.007(9) 0.012(7) 0.015(9)
B4C 0.036(4) 0.049(4) 0.050(4) 0.016(4) 0.008(4) 0.007(4)
B4B 0.037(4) 0.048(4) 0.050(4) 0.017(4) 0.008(4) 0.006(4)
Ge2C 0.031(3) 0.053(3) 0.043(3) 0.011(3) 0.000(2) 0.004(3)
Ge2D 0.041(2) 0.060(2) 0.054(2) 0.004(2) 0.0194(16) 0.010(2)
P2C 0.028(2) 0.045(3) 0.043(3) 0.013(3) 0.008(2) 0.009(3)
B3A 0.050(3) 0.058(3) 0.069(3) 0.018(3) -0.011(3) 0.002(3)
B3C 0.030(3) 0.049(3) 0.041(3) 0.014(3) 0.010(3) 0.006(3)
B4D 0.026(3) 0.045(3) 0.029(3) 0.012(3) 0.014(3) 0.002(3)
P2D 0.027(3) 0.041(3) 0.030(3) 0.011(3) 0.015(2) 0.007(3)
B1B 0.042(4) 0.033(4) 0.032(4) -0.005(4) 0.018(4) -0.001(4)
B1C 0.037(4) 0.029(4) 0.032(4) -0.003(4) 0.013(4) 0.001(4)
P1C 0.044(4) 0.036(4) 0.037(4) 0.000(4) 0.015(4) 0.003(4)
B2C 0.048(5) 0.035(5) 0.034(5) 0.001(5) 0.012(5) -0.001(5)

loop_
_atom_type_symbol
_atom_type_description
_atom_type_scat_dispersion_real
_atom_type_scat_dispersion_imag
_atom_type_scat_source
B B 0.0090 0.0039 'International Tables Vol C Tables 4.2.6.8 and 6.1.1.4'
C C 0.0181 0.0091 'International Tables Vol C Tables 4.2.6.8 and 6.1.1.4'
Cl Cl 0.3639 0.7018 'International Tables Vol C Tables 4.2.6.8 and 6.1.1.4'
F F 0.0727 0.0534 'International Tables Vol C Tables 4.2.6.8 and 6.1.1.4'
Ge Ge -1.0885 0.8855 'International Tables Vol C Tables 4.2.6.8 and 6.1.1.4'
H H 0.0000 0.0000 'International Tables Vol C Tables 4.2.6.8 and 6.1.1.4'
N N 0.0311 0.0180 'International Tables Vol C Tables 4.2.6.8 and 6.1.1.4'
O O 0.0492 0.0322 'International Tables Vol C Tables 4.2.6.8 and 6.1.1.4'
P P 0.2955 0.4335 'International Tables Vol C Tables 4.2.6.8 and 6.1.1.4'
S S 0.3331 0.5567 'International Tables Vol C Tables 4.2.6.8 and 6.1.1.4'

loop_
_exptl_crystal_face_index_h
_exptl_crystal_face_index_k
_exptl_crystal_face_index_l
_exptl_crystal_face_perp_dist
2 0 1 0.0343
-2 0 -1 0.0355
-1 -1 0 0.0846
1 -2 1 0.0822
1 1 0 0.0753
-1 1 -1 0.0801
1 -1 -2 0.0803
1 2 -1 0.0795
-1 0 1 0.0105
1 0 -1 0.0084
-2 0 1 0.0190

loop_
_geom_angle_atom_site_label_1
_geom_angle_atom_site_label_2
_geom_angle_atom_site_label_3
_geom_angle
_geom_angle_site_symmetry_1
_geom_angle_site_symmetry_3
_geom_angle_publ_flag
H1AA Ge1A H1AB 108.0 . . ?
C1 Ge1A H1AA 109.4 . . ?
C1 Ge1A H1AB 109.4 . . ?
C1 Ge1A B1A 111.3(2) . . ?
B1A Ge1A H1AA 109.4 . . ?
B1A Ge1A H1AB 109.4 . . ?
H2AA Ge2A H2AB 107.9 . . ?
C79 Ge2A H2AA 109.3 . . ?
C79 Ge2A H2AB 109.3 . . ?
B3A Ge2A H2AA 109.3 . . ?
B3A Ge2A H2AB 109.3 . . ?
B3A Ge2A C79 111.8(3) . . ?
O2 S1 O3 115.24(17) . . ?
O2 S1 O1 114.61(18) . . ?
O2 S1 C108 104.2(2) . . ?
O3 S1 C108 101.7(2) . . ?
O1 S1 O3 114.53(18) . . ?
O1 S1 C108 104.4(3) . . ?
O5A S2A C109 102.4(2) . . ?
O4A S2A O5A 114.2(2) . . ?
O4A S2A C109 103.7(2) . . ?
O6A S2A O5A 115.0(2) . . ?
O6A S2A O4A 115.45(18) . . ?
O6A S2A C109 103.8(3) . . ?
H4AA B4A H4AB 108.0 . . ?
P2A B4A H4AA 109.4 . . ?
P2A B4A H4AB 109.4 . . ?
C52 B4A H4AA 109.4 . . ?
C52 B4A H4AB 109.4 . . ?
C52 B4A P2A 111.0(11) . . ?
H1BA Ge1B H1BB 110.6 . . ?
C28 Ge1B H1BA 113.3 . . ?
C28 Ge1B H1BB 113.3 . . ?
C28 Ge1B B1B 92.0(5) . . ?
B1B Ge1B H1BA 113.3 . . ?
B1B Ge1B H1BB 113.3 . . ?
H1AC P1A H1AD 107.5 . . ?
B2A P1A H1AC 108.6 . . ?
B2A P1A H1AD 108.6 . . ?
B2A P1A B1A 114.8(4) . . ?
B1A P1A H1AC 108.6 . . ?
B1A P1A H1AD 108.6 . . ?
B4A P2A H2AC 109.1 . . ?
B4A P2A H2AD 109.1 . . ?
B4A P2A B3A 112.7(9) . . ?
H2AC P2A H2AD 107.8 . . ?
B3A P2A H2AC 109.1 . . ?
B3A P2A H2AD 109.1 . . ?
C52 N6 C67 124.9(3) . . ?
C52 N6 C54 110.3(3) . . ?
C54 N6 C67 124.7(3) . . ?
C28 N3 C31 125.4(3) . . ?
C28 N3 C29 110.8(3) . . ?
C29 N3 C31 123.8(3) . . ?
C52 N5 C53 109.5(3) . . ?
C52 N5 C55 127.0(3) . . ?
C53 N5 C55 123.5(3) . . ?
C28 N4 C40 126.2(3) . . ?
C28 N4 C30 110.1(3) . . ?
C30 N4 C40 123.7(3) . . ?
C1 N1 C4 126.4(3) . . ?
C1 N1 C2 110.2(3) . . ?
C2 N1 C4 123.3(3) . . ?
C1 N2 C16 124.5(3) . . ?
C1 N2 C3 110.1(3) . . ?
C3 N2 C16 125.4(3) . . ?
C79 N7 C82 124.5(3) . . ?
C79 N7 C80 111.1(3) . . ?
C80 N7 C82 124.4(3) . . ?
C79 N8 C81 110.7(3) . . ?
C79 N8 C94 123.9(3) . . ?
C81 N8 C94 125.2(3) . . ?
N6 C52 B4A 126.2(10) . . ?
N6 C52 N5 106.0(3) . . ?
N6 C52 Ge2B 124.2(3) . . ?
N6 C52 Ge2C 130.8(4) . . ?
N6 C52 B4D 132.1(2) . . ?
N5 C52 B4A 127.5(10) . . ?
N5 C52 Ge2B 128.7(3) . . ?
N5 C52 Ge2C 123.0(4) . . ?
N5 C52 B4D 120.9(2) . . ?
C68 C67 N6 118.2(3) . . ?
C68 C67 C72 123.1(3) . . ?
C72 C67 N6 118.7(3) . . ?
N6 C54 H54 126.6 . . ?
C53 C54 N6 106.7(3) . . ?
C53 C54 H54 126.6 . . ?
N1 C1 Ge1A 128.3(2) . . ?
N1 C1 Ge1C 116.7(4) . . ?
N1 C1 B2B 125.4(14) . . ?
N2 C1 Ge1A 125.9(2) . . ?
N2 C1 N1 105.8(3) . . ?
N2 C1 Ge1C 135.7(4) . . ?
N2 C1 B2B 128.8(14) . . ?
N3 C28 Ge1B 121.9(2) . . ?
N3 C28 N4 105.6(3) . . ?
N3 C28 B2A 128.6(6) . . ?
N3 C28 B2C 112.6(12) . . ?
N4 C28 Ge1B 132.4(3) . . ?
N4 C28 B2A 125.8(6) . . ?
N4 C28 B2C 130(2) . . ?
C67 C68 C73 121.8(3) . . ?
C69 C68 C67 117.8(3) . . ?
C69 C68 C73 120.3(3) . . ?
C5 C4 N1 118.2(3) . . ?
C5 C4 C9 123.9(3) . . ?
C9 C4 N1 117.7(3) . . ?
N5 C53 H53 126.3 . . ?
C54 C53 N5 107.4(3) . . ?
C54 C53 H53 126.3 . . ?
C41 C40 N4 117.5(3) . . ?
C41 C40 C45 123.8(3) . . ?
C45 C40 N4 118.6(3) . . ?
C32 C31 N3 117.7(3) . . ?
C36 C31 N3 117.4(3) . . ?
C36 C31 C32 125.0(3) . . ?
C68 C73 H73 108.0 . . ?
C75 C73 C68 112.0(3) . . ?
C75 C73 H73 108.0 . . ?
C74 C73 C68 109.9(3) . . ?
C74 C73 H73 108.0 . . ?
C74 C73 C75 110.7(3) . . ?
C67 C72 C76 121.9(3) . . ?
C71 C72 C67 116.6(3) . . ?
C71 C72 C76 121.4(3) . . ?
C83 C82 N7 117.3(3) . . ?
C87 C82 N7 118.5(3) . . ?
C87 C82 C83 124.2(3) . . ?
N7 C79 Ge2A 127.1(3) . . ?
N7 C79 N8 104.9(3) . . ?
N7 C79 B4C 133(2) . . ?
N7 C79 B4B 126.2(17) . . ?
N7 C79 Ge2D 122.4(3) . . ?
N8 C79 Ge2A 126.4(3) . . ?
N8 C79 B4C 122(2) . . ?
N8 C79 B4B 128.3(19) . . ?
N8 C79 Ge2D 130.2(3) . . ?
C56 C55 N5 118.4(3) . . ?
C56 C55 C60 123.5(3) . . ?
C60 C55 N5 118.1(3) . . ?
C72 C71 H71 119.1 . . ?
C72 C71 C70 121.8(3) . . ?
C70 C71 H71 119.1 . . ?
C31 C32 C37 122.3(3) . . ?
C31 C32 C33 116.2(4) . . ?
C33 C32 C37 121.5(4) . . ?
N4 C30 H30 126.5 . . ?
C29 C30 N4 107.0(3) . . ?
C29 C30 H30 126.5 . . ?
C17 C16 N2 118.3(3) . . ?
C17 C16 C21 123.6(3) . . ?
C21 C16 N2 118.1(3) . . ?
C16 C17 C22 122.1(3) . . ?
C18 C17 C16 117.1(3) . . ?
C18 C17 C22 120.7(3) . . ?
N3 C29 H29 126.7 . . ?
C30 C29 N3 106.6(3) . . ?
C30 C29 H29 126.7 . . ?
C4 C5 C6 116.7(3) . . ?
C4 C5 C10 122.3(3) . . ?
C6 C5 C10 121.0(4) . . ?
C40 C41 C46 123.2(3) . . ?
C40 C41 C42 115.7(4) . . ?
C42 C41 C46 121.1(3) . . ?
C82 C83 C88 122.6(4) . . ?
C84 C83 C82 116.0(4) . . ?
C84 C83 C88 121.4(4) . . ?
C82 C87 C86 117.0(3) . . ?
C82 C87 C91 122.9(3) . . ?
C86 C87 C91 120.1(4) . . ?
C68 C69 H69 119.7 . . ?
C70 C69 C68 120.6(3) . . ?
C70 C69 H69 119.7 . . ?
C55 C56 C57 116.4(4) . . ?
C55 C56 C61 122.0(3) . . ?
C57 C56 C61 121.6(4) . . ?
C40 C45 C49 122.4(3) . . ?
C44 C45 C40 117.1(4) . . ?
C44 C45 C49 120.5(4) . . ?
C17 C22 H22 107.4 . . ?
C17 C22 C24 113.4(3) . . ?
C24 C22 H22 107.4 . . ?
C23 C22 C17 110.5(3) . . ?
C23 C22 H22 107.4 . . ?
C23 C22 C24 110.3(4) . . ?
C72 C76 H76 108.2 . . ?
C72 C76 C78 110.1(3) . . ?
C72 C76 C77 113.1(3) . . ?
C78 C76 H76 108.2 . . ?
C77 C76 H76 108.2 . . ?
C77 C76 C78 109.0(3) . . ?
N7 C80 H80 126.5 . . ?
C81 C80 N7 106.9(3) . . ?
C81 C80 H80 126.5 . . ?
N8 C81 H81 126.8 . . ?
C80 C81 N8 106.4(3) . . ?
C80 C81 H81 126.8 . . ?
C17 C18 H18 119.7 . . ?
C19 C18 C17 120.7(4) . . ?
C19 C18 H18 119.7 . . ?
C71 C70 H70 120.0 . . ?
C69 C70 C71 120.1(3) . . ?
C69 C70 H70 120.0 . . ?
C16 C21 C20 116.3(4) . . ?
C16 C21 C25A 122.5(12) . . ?
C16 C21 C25B 123.3(19) . . ?
C20 C21 C25A 120.7(12) . . ?
C20 C21 C25B 119.9(19) . . ?
C95 C94 N8 117.6(4) . . ?
C95 C94 C99 123.8(4) . . ?
C99 C94 N8 118.6(4) . . ?
C4 C9 C13 122.7(3) . . ?
C8 C9 C4 115.9(3) . . ?
C8 C9 C13 121.4(3) . . ?
N2 C3 H3 126.7 . . ?
C2 C3 N2 106.7(3) . . ?
C2 C3 H3 126.7 . . ?
C41 C46 H46 107.8 . . ?
C41 C46 C47 112.5(4) . . ?
C41 C46 C48 109.6(4) . . ?
C47 C46 H46 107.8 . . ?
C47 C46 C48 111.1(3) . . ?
C48 C46 H46 107.8 . . ?
C5 C6 H6 119.5 . . ?
C7 C6 C5 121.0(4) . . ?
C7 C6 H6 119.5 . . ?
C31 C36 C35 116.1(4) . . ?
C31 C36 C02S 121.8(4) . . ?
C35 C36 C02S 122.1(4) . . ?
C21 C20 H20 119.4 . . ?
C19 C20 C21 121.3(4) . . ?
C19 C20 H20 119.4 . . ?
C18 C19 H19 119.5 . . ?
C20 C19 C18 121.0(3) . . ?
C20 C19 H19 119.5 . . ?
N1 C2 H2 126.4 . . ?
C3 C2 N1 107.3(3) . . ?
C3 C2 H2 126.4 . . ?
C55 C60 C64 123.2(3) . . ?
C55 C60 C59 116.7(4) . . ?
C59 C60 C64 120.1(4) . . ?
C83 C88 H88 108.0 . . ?
C83 C88 C90 110.9(4) . . ?
C83 C88 C89 111.5(4) . . ?
C90 C88 H88 108.0 . . ?
C90 C88 C89 110.2(4) . . ?
C89 C88 H88 108.0 . . ?
C45 C49 H49 107.7 . . ?
C45 C49 C51 112.4(3) . . ?
C45 C49 C50 112.3(4) . . ?
C51 C49 H49 107.7 . . ?
C50 C49 H49 107.7 . . ?
C50 C49 C51 108.8(4) . . ?
C94 C95 C100 122.0(4) . . ?
C96 C95 C94 116.5(4) . . ?
C96 C95 C100 121.5(4) . . ?
C9 C8 H8 119.1 . . ?
C7 C8 C9 121.8(4) . . ?
C7 C8 H8 119.1 . . ?
C87 C86 H86 120.0 . . ?
C85 C86 C87 120.1(4) . . ?
C85 C86 H86 120.0 . . ?
C94 C99 C103 121.9(4) . . ?
C98 C99 C94 116.3(4) . . ?
C98 C99 C103 121.7(4) . . ?
C56 C57 H57 119.1 . . ?
C58 C57 C56 121.7(4) . . ?
C58 C57 H57 119.1 . . ?
C73 C75 H75A 109.5 . . ?
C73 C75 H75B 109.5 . . ?
C73 C75 H75C 109.5 . . ?
H75A C75 H75B 109.5 . . ?
H75A C75 H75C 109.5 . . ?
H75B C75 H75C 109.5 . . ?
C32 C37 H37 104.9 . . ?
C32 C37 H37A 108.4 . . ?
C32 C37 C39A 113.4(9) . . ?
C32 C37 C38A 113.6(7) . . ?
C32 C37 C38B 110.6(6) . . ?
C39A C37 H37 104.9 . . ?
C38A C37 H37 104.9 . . ?
C38A C37 C39A 113.7(10) . . ?
C38B C37 H37A 108.4 . . ?
C39B C37 C32 110.6(8) . . ?
C39B C37 H37A 108.4 . . ?
C39B C37 C38B 110.2(8) . . ?
C87 C91 H91 108.0 . . ?
C87 C91 H91A 106.0 . . ?
C87 C91 C93A 110.1(5) . . ?
C87 C91 C92B 111.7(8) . . ?
C93A C91 H91 108.0 . . ?
C92A C91 C87 110.2(6) . . ?
C92A C91 H91 108.0 . . ?
C92A C91 C93A 112.5(6) . . ?
C93B C91 C87 114.4(7) . . ?
C93B C91 H91A 106.0 . . ?
C93B C91 C92B 112.1(10) . . ?
C92B C91 H91A 106.0 . . ?
C32 C33 H33 119.9 . . ?
C34 C33 C32 120.2(4) . . ?
C34 C33 H33 119.9 . . ?
C56 C61 H61 107.9 . . ?
C56 C61 C63 110.8(3) . . ?
C56 C61 C62 110.9(4) . . ?
C63 C61 H61 107.9 . . ?
C63 C61 C62 111.5(4) . . ?
C62 C61 H61 107.9 . . ?
C45 C44 H44 119.8 . . ?
C45 C44 C43 120.5(4) . . ?
C43 C44 H44 119.8 . . ?
C83 C84 H84 119.2 . . ?
C85 C84 C83 121.7(4) . . ?
C85 C84 H84 119.2 . . ?
C49 C51 H51A 109.5 . . ?
C49 C51 H51B 109.5 . . ?
C49 C51 H51C 109.5 . . ?
H51A C51 H51B 109.5 . . ?
H51A C51 H51C 109.5 . . ?
H51B C51 H51C 109.5 . . ?
C6 C7 C8 120.7(3) . . ?
C6 C7 H7 119.7 . . ?
C8 C7 H7 119.7 . . ?
C41 C42 H42 119.0 . . ?
C43 C42 C41 122.0(4) . . ?
C43 C42 H42 119.0 . . ?
C36 C35 H35 119.4 . . ?
C34 C35 C36 121.2(4) . . ?
C34 C35 H35 119.4 . . ?
C5 C10 H10 107.4 . . ?
C5 C10 C12 109.0(4) . . ?
C5 C10 C11 112.3(4) . . ?
C12 C10 H10 107.4 . . ?
C11 C10 H10 107.4 . . ?
C11 C10 C12 113.2(5) . . ?
C9 C13 H13 107.6 . . ?
C9 C13 C14 112.2(3) . . ?
C9 C13 C15 110.3(4) . . ?
C14 C13 H13 107.6 . . ?
C15 C13 H13 107.6 . . ?
C15 C13 C14 111.4(4) . . ?
C33 C34 H34 119.4 . . ?
C35 C34 C33 121.3(4) . . ?
C35 C34 H34 119.4 . . ?
C95 C96 H96 119.2 . . ?
C97 C96 C95 121.5(4) . . ?
C97 C96 H96 119.2 . . ?
C76 C78 H78A 109.5 . . ?
C76 C78 H78B 109.5 . . ?
C76 C78 H78C 109.5 . . ?
H78A C78 H78B 109.5 . . ?
H78A C78 H78C 109.5 . . ?
H78B C78 H78C 109.5 . . ?
C36 C02S H02S 106.4 . . ?
C36 C02S C03E 110.6(4) . . ?
C03E C02S H02S 106.4 . . ?
C03I C02S C36 114.0(4) . . ?
C03I C02S H02S 106.4 . . ?
C03I C02S C03E 112.4(4) . . ?
C73 C74 H74A 109.5 . . ?
C73 C74 H74B 109.5 . . ?
C73 C74 H74C 109.5 . . ?
H74A C74 H74B 109.5 . . ?
H74A C74 H74C 109.5 . . ?
H74B C74 H74C 109.5 . . ?
H1BC P1B H1BD 106.1 . . ?
B2B P1B H1BC 105.6 . . ?
B2B P1B H1BD 105.6 . . ?
B1B P1B H1BC 105.6 . . ?
B1B P1B H1BD 105.6 . . ?
B1B P1B B2B 126.9(8) . . ?
C95 C100 H100 107.1 . . ?
C95 C100 C101 110.2(4) . . ?
C101 C100 H100 107.1 . . ?
C102 C100 C95 113.4(4) . . ?
C102 C100 H100 107.1 . . ?
C102 C100 C101 111.6(4) . . ?
C46 C47 H47A 109.5 . . ?
C46 C47 H47B 109.5 . . ?
C46 C47 H47C 109.5 . . ?
H47A C47 H47B 109.5 . . ?
H47A C47 H47C 109.5 . . ?
H47B C47 H47C 109.5 . . ?
C44 C43 H43 119.6 . . ?
C42 C43 C44 120.8(4) . . ?
C42 C43 H43 119.6 . . ?
C22 C24 H24A 109.5 . . ?
C22 C24 H24B 109.5 . . ?
C22 C24 H24C 109.5 . . ?
H24A C24 H24B 109.5 . . ?
H24A C24 H24C 109.5 . . ?
H24B C24 H24C 109.5 . . ?
C99 C98 H98 119.5 . . ?
C97 C98 C99 120.9(5) . . ?
C97 C98 H98 119.5 . . ?
C60 C64 H64 108.0 . . ?
C60 C64 C66 111.0(5) . . ?
C66 C64 H64 108.0 . . ?
C65 C64 C60 110.8(4) . . ?
C65 C64 H64 108.0 . . ?
C65 C64 C66 110.8(5) . . ?
C86 C85 H85 119.5 . . ?
C84 C85 C86 121.1(4) . . ?
C84 C85 H85 119.5 . . ?
C60 C59 H59 119.4 . . ?
C58 C59 C60 121.2(4) . . ?
C58 C59 H59 119.4 . . ?
C76 C77 H77A 109.5 . . ?
C76 C77 H77B 109.5 . . ?
C76 C77 H77C 109.5 . . ?
H77A C77 H77B 109.5 . . ?
H77A C77 H77C 109.5 . . ?
H77B C77 H77C 109.5 . . ?
C57 C58 H58 119.7 . . ?
C59 C58 C57 120.5(4) . . ?
C59 C58 H58 119.7 . . ?
C96 C97 C98 121.0(5) . . ?
C96 C97 H97 119.5 . . ?
C98 C97 H97 119.5 . . ?
C61 C63 H63A 109.5 . . ?
C61 C63 H63B 109.5 . . ?
C61 C63 H63C 109.5 . . ?
H63A C63 H63B 109.5 . . ?
H63A C63 H63C 109.5 . . ?
H63B C63 H63C 109.5 . . ?
C46 C48 H48A 109.5 . . ?
C46 C48 H48B 109.5 . . ?
C46 C48 H48C 109.5 . . ?
H48A C48 H48B 109.5 . . ?
H48A C48 H48C 109.5 . . ?
H48B C48 H48C 109.5 . . ?
C99 C103 H103 107.0 . . ?
C99 C103 H10A 111.0 . . ?
C99 C103 C107 112.8(5) . . ?
C99 C103 C104 107.4(6) . . ?
C107 C103 H103 107.0 . . ?
C106 C103 C99 116.6(8) . . ?
C106 C103 H103 107.0 . . ?
C106 C103 C107 105.9(9) . . ?
C105 C103 C99 109.1(6) . . ?
C105 C103 H10A 111.0 . . ?
C105 C103 C104 107.2(8) . . ?
C104 C103 H10A 111.0 . . ?
F5A C109 S2A 113.9(4) . . ?
F5A C109 F6A 105.9(4) . . ?
F5A C109 F4A 106.2(4) . . ?
F6A C109 S2A 112.2(4) . . ?
F6A C109 F4A 106.2(5) . . ?
F4A C109 S2A 111.8(4) . . ?
C21 C25A H25A 107.6 . . ?
C21 C25A C27A 110.8(14) . . ?
C26A C25A C21 113.2(18) . . ?
C26A C25A H25A 107.6 . . ?
C26A C25A C27A 109.8(18) . . ?
C27A C25A H25A 107.6 . . ?
H2BA P2B H2BB 108.6 . . ?
B3B P2B H2BA 110.4 . . ?
B3B P2B H2BB 110.4 . . ?
B4B P2B H2BA 110.4 . . ?
B4B P2B H2BB 110.4 . . ?
B4B P2B B3B 106.5(11) . . ?
C22 C23 H23A 109.5 . . ?
C22 C23 H23B 109.5 . . ?
C22 C23 H23C 109.5 . . ?
H23A C23 H23B 109.5 . . ?
H23A C23 H23C 109.5 . . ?
H23B C23 H23C 109.5 . . ?
C88 C90 H90A 109.5 . . ?
C88 C90 H90B 109.5 . . ?
C88 C90 H90C 109.5 . . ?
H90A C90 H90B 109.5 . . ?
H90A C90 H90C 109.5 . . ?
H90B C90 H90C 109.5 . . ?
C02S C03E H03A 109.5 . . ?
C02S C03E H03B 109.5 . . ?
C02S C03E H03C 109.5 . . ?
H03A C03E H03B 109.5 . . ?
H03A C03E H03C 109.5 . . ?
H03B C03E H03C 109.5 . . ?
C13 C14 H14A 109.5 . . ?
C13 C14 H14B 109.5 . . ?
C13 C14 H14C 109.5 . . ?
H14A C14 H14B 109.5 . . ?
H14A C14 H14C 109.5 . . ?
H14B C14 H14C 109.5 . . ?
C88 C89 H89A 109.5 . . ?
C88 C89 H89B 109.5 . . ?
C88 C89 H89C 109.5 . . ?
H89A C89 H89B 109.5 . . ?
H89A C89 H89C 109.5 . . ?
H89B C89 H89C 109.5 . . ?
C37 C39A H39A 109.5 . . ?
C37 C39A H39B 109.5 . . ?
C37 C39A H39C 109.5 . . ?
H39A C39A H39B 109.5 . . ?
H39A C39A H39C 109.5 . . ?
H39B C39A H39C 109.5 . . ?
C02S C03I H03D 109.5 . . ?
C02S C03I H03E 109.5 . . ?
C02S C03I H03F 109.5 . . ?
H03D C03I H03E 109.5 . . ?
H03D C03I H03F 109.5 . . ?
H03E C03I H03F 109.5 . . ?
C49 C50 H50A 109.5 . . ?
C49 C50 H50B 109.5 . . ?
C49 C50 H50C 109.5 . . ?
H50A C50 H50B 109.5 . . ?
H50A C50 H50C 109.5 . . ?
H50B C50 H50C 109.5 . . ?
F3 C108 S1 111.9(4) . . ?
F3 C108 F2 108.5(5) . . ?
F3 C108 F1 107.8(5) . . ?
F2 C108 S1 111.3(4) . . ?
F2 C108 F1 106.3(5) . . ?
F1 C108 S1 110.8(4) . . ?
C13 C15 H15A 109.5 . . ?
C13 C15 H15B 109.5 . . ?
C13 C15 H15C 109.5 . . ?
H15A C15 H15B 109.5 . . ?
H15A C15 H15C 109.5 . . ?
H15B C15 H15C 109.5 . . ?
C100 C101 H10B 109.5 . . ?
C100 C101 H10C 109.5 . . ?
C100 C101 H10D 109.5 . . ?
H10B C101 H10C 109.5 . . ?
H10B C101 H10D 109.5 . . ?
H10C C101 H10D 109.5 . . ?
C100 C102 H10E 109.5 . . ?
C100 C102 H10F 109.5 . . ?
C100 C102 H10G 109.5 . . ?
H10E C102 H10F 109.5 . . ?
H10E C102 H10G 109.5 . . ?
H10F C102 H10G 109.5 . . ?
C61 C62 H62A 109.5 . . ?
C61 C62 H62B 109.5 . . ?
C61 C62 H62C 109.5 . . ?
H62A C62 H62B 109.5 . . ?
H62A C62 H62C 109.5 . . ?
H62B C62 H62C 109.5 . . ?
C10 C12 H12A 109.5 . . ?
C10 C12 H12B 109.5 . . ?
C10 C12 H12C 109.5 . . ?
H12A C12 H12B 109.5 . . ?
H12A C12 H12C 109.5 . . ?
H12B C12 H12C 109.5 . . ?
C64 C66 H66A 109.5 . . ?
C64 C66 H66B 109.5 . . ?
C64 C66 H66C 109.5 . . ?
H66A C66 H66B 109.5 . . ?
H66A C66 H66C 109.5 . . ?
H66B C66 H66C 109.5 . . ?
C25A C26A H26A 109.5 . . ?
C25A C26A H26B 109.5 . . ?
C25A C26A H26C 109.5 . . ?
H26A C26A H26B 109.5 . . ?
H26A C26A H26C 109.5 . . ?
H26B C26A H26C 109.5 . . ?
C91 C93A H93A 109.5 . . ?
C91 C93A H93B 109.5 . . ?
C91 C93A H93C 109.5 . . ?
H93A C93A H93B 109.5 . . ?
H93A C93A H93C 109.5 . . ?
H93B C93A H93C 109.5 . . ?
C64 C65 H65A 109.5 . . ?
C64 C65 H65B 109.5 . . ?
C64 C65 H65C 109.5 . . ?
H65A C65 H65B 109.5 . . ?
H65A C65 H65C 109.5 . . ?
H65B C65 H65C 109.5 . . ?
C10 C11 H11A 109.5 . . ?
C10 C11 H11B 109.5 . . ?
C10 C11 H11C 109.5 . . ?
H11A C11 H11B 109.5 . . ?
H11A C11 H11C 109.5 . . ?
H11B C11 H11C 109.5 . . ?
C91 C92A H92A 109.5 . . ?
C91 C92A H92B 109.5 . . ?
C91 C92A H92C 109.5 . . ?
H92A C92A H92B 109.5 . . ?
H92A C92A H92C 109.5 . . ?
H92B C92A H92C 109.5 . . ?
C37 C38A H38A 109.5 . . ?
C37 C38A H38B 109.5 . . ?
C37 C38A H38C 109.5 . . ?
H38A C38A H38B 109.5 . . ?
H38A C38A H38C 109.5 . . ?
H38B C38A H38C 109.5 . . ?
C25A C27A H27A 109.5 . . ?
C25A C27A H27B 109.5 . . ?
C25A C27A H27C 109.5 . . ?
H27A C27A H27B 109.5 . . ?
H27A C27A H27C 109.5 . . ?
H27B C27A H27C 109.5 . . ?
H3DA B3D H3DB 108.7 . . ?
Ge2D B3D H3DA 110.6 . . ?
Ge2D B3D H3DB 110.6 . . ?
P2D B3D H3DA 110.6 . . ?
P2D B3D H3DB 110.6 . . ?
P2D B3D Ge2D 105.8(14) . . ?
C103 C107 H10H 109.5 . . ?
C103 C107 H10I 109.5 . . ?
C103 C107 H10J 109.5 . . ?
H10H C107 H10I 109.5 . . ?
H10H C107 H10J 109.5 . . ?
H10I C107 H10J 109.5 . . ?
C103 C106 H10K 109.5 . . ?
C103 C106 H10L 109.5 . . ?
C103 C106 H10M 109.5 . . ?
H10K C106 H10L 109.5 . . ?
H10K C106 H10M 109.5 . . ?
H10L C106 H10M 109.5 . . ?
Cl1A C110 Cl2A 112.8(14) . . ?
Cl1A C110 H11D 109.0 . . ?
Cl1A C110 H11E 109.0 . . ?
Cl2A C110 H11D 109.0 . . ?
Cl2A C110 H11E 109.0 . . ?
H11D C110 H11E 107.8 . . ?
Cl2B C111 Cl1B 120(2) . . ?
Cl2B C111 H11F 107.3 . . ?
Cl2B C111 H11G 107.3 . . ?
Cl1B C111 H11F 107.3 . . ?
Cl1B C111 H11G 107.3 . . ?
H11F C111 H11G 106.9 . . ?
C37 C38B H38D 109.5 . . ?
C37 C38B H38E 109.5 . . ?
C37 C38B H38F 109.5 . . ?
H38D C38B H38E 109.5 . . ?
H38D C38B H38F 109.5 . . ?
H38E C38B H38F 109.5 . . ?
C37 C39B H39D 109.5 . . ?
C37 C39B H39E 109.5 . . ?
C37 C39B H39F 109.5 . . ?
H39D C39B H39E 109.5 . . ?
H39D C39B H39F 109.5 . . ?
H39E C39B H39F 109.5 . . ?
H27D C27B H27E 109.5 . . ?
H27D C27B H27F 109.5 . . ?
H27E C27B H27F 109.5 . . ?
C25B C27B H27D 109.5 . . ?
C25B C27B H27E 109.5 . . ?
C25B C27B H27F 109.5 . . ?
C21 C25B H25B 108.9 . . ?
C27B C25B C21 108(2) . . ?
C27B C25B H25B 108.9 . . ?
C27B C25B C26B 109(3) . . ?
C26B C25B C21 113(3) . . ?
C26B C25B H25B 108.9 . . ?
C25B C26B H26D 109.5 . . ?
C25B C26B H26E 109.5 . . ?
C25B C26B H26F 109.5 . . ?
H26D C26B H26E 109.5 . . ?
H26D C26B H26F 109.5 . . ?
H26E C26B H26F 109.5 . . ?
P1A B2A H2AE 108.3 . . ?
P1A B2A H2AF 108.3 . . ?
C28 B2A P1A 116.1(8) . . ?
C28 B2A H2AE 108.3 . . ?
C28 B2A H2AF 108.3 . . ?
H2AE B2A H2AF 107.4 . . ?
Ge1A B1A H1AE 110.6 . . ?
Ge1A B1A H1AF 110.6 . . ?
P1A B1A Ge1A 105.7(3) . . ?
P1A B1A H1AE 110.6 . . ?
P1A B1A H1AF 110.6 . . ?
H1AE B1A H1AF 108.7 . . ?
C103 C105 H10N 109.5 . . ?
C103 C105 H10O 109.5 . . ?
C103 C105 H10P 109.5 . . ?
H10N C105 H10O 109.5 . . ?
H10N C105 H10P 109.5 . . ?
H10O C105 H10P 109.5 . . ?
C103 C104 H10Q 109.5 . . ?
C103 C104 H10R 109.5 . . ?
C103 C104 H10S 109.5 . . ?
H10Q C104 H10R 109.5 . . ?
H10Q C104 H10S 109.5 . . ?
H10R C104 H10S 109.5 . . ?
C91 C93B H93D 109.5 . . ?
C91 C93B H93E 109.5 . . ?
C91 C93B H93F 109.5 . . ?
H93D C93B H93E 109.5 . . ?
H93D C93B H93F 109.5 . . ?
H93E C93B H93F 109.5 . . ?
C91 C92B H92D 109.5 . . ?
C91 C92B H92E 109.5 . . ?
C91 C92B H92F 109.5 . . ?
H92D C92B H92E 109.5 . . ?
H92D C92B H92F 109.5 . . ?
H92E C92B H92F 109.5 . . ?
C52 Ge2B H2BC 109.6 . . ?
C52 Ge2B H2BD 109.6 . . ?
C52 Ge2B B3B 110.1(5) . . ?
H2BC Ge2B H2BD 108.1 . . ?
B3B Ge2B H2BC 109.6 . . ?
B3B Ge2B H2BD 109.6 . . ?
P2B B3B Ge2B 102.6(8) . . ?
P2B B3B H3BA 111.2 . . ?
P2B B3B H3BB 111.2 . . ?
Ge2B B3B H3BA 111.2 . . ?
Ge2B B3B H3BB 111.2 . . ?
H3BA B3B H3BB 109.2 . . ?
C1 Ge1C H1CA 107.2 . . ?
C1 Ge1C H1CB 107.2 . . ?
C1 Ge1C B1C 120.5(19) . . ?
H1CA Ge1C H1CB 106.8 . . ?
B1C Ge1C H1CA 107.2 . . ?
B1C Ge1C H1CB 107.2 . . ?
C1 B2B P1B 114.3(11) . . ?
C1 B2B H2BE 108.7 . . ?
C1 B2B H2BF 108.7 . . ?
P1B B2B H2BE 108.7 . . ?
P1B B2B H2BF 108.7 . . ?
H2BE B2B H2BF 107.6 . . ?
F6B C1A F4B 103.6(19) . . ?
F6B C1A S2B 116.2(19) . . ?
F5B C1A F6B 100.0(18) . . ?
F5B C1A F4B 99.6(18) . . ?
F5B C1A S2B 121(2) . . ?
F4B C1A S2B 114.2(18) . . ?
O6B S2B C1A 109.5(16) . . ?
O5B S2B C1A 95.3(18) . . ?
O5B S2B O6B 113.9(15) . . ?
O4B S2B C1A 112.3(17) . . ?
O4B S2B O6B 108.7(17) . . ?
O4B S2B O5B 116.6(15) . . ?
C79 B4C H4CA 105.1 . . ?
C79 B4C H4CB 105.1 . . ?
C79 B4C P2C 128.9(18) . . ?
H4CA B4C H4CB 105.9 . . ?
P2C B4C H4CA 105.1 . . ?
P2C B4C H4CB 105.1 . . ?
C79 B4B P2B 113.7(12) . . ?
C79 B4B H4BA 108.8 . . ?
C79 B4B H4BB 108.8 . . ?
P2B B4B H4BA 108.8 . . ?
P2B B4B H4BB 108.8 . . ?
H4BA B4B H4BB 107.7 . . ?
C52 Ge2C H2CA 110.6 . . ?
C52 Ge2C H2CB 110.6 . . ?
C52 Ge2C B3C 105.7(12) . . ?
H2CA Ge2C H2CB 108.7 . . ?
B3C Ge2C H2CA 110.6 . . ?
B3C Ge2C H2CB 110.6 . . ?
C79 Ge2D H2DA 107.1 . . ?
C79 Ge2D H2DB 107.1 . . ?
B3D Ge2D C79 121.0(11) . . ?
B3D Ge2D H2DA 107.1 . . ?
B3D Ge2D H2DB 107.1 . . ?
H2DA Ge2D H2DB 106.8 . . ?
B4C P2C H2CC 107.2 . . ?
B4C P2C H2CD 107.2 . . ?
H2CC P2C H2CD 106.8 . . ?
B3C P2C B4C 120(3) . . ?
B3C P2C H2CC 107.2 . . ?
B3C P2C H2CD 107.2 . . ?
Ge2A B3A P2A 103.4(6) . . ?
Ge2A B3A H3AA 111.1 . . ?
Ge2A B3A H3AB 111.1 . . ?
P2A B3A H3AA 111.1 . . ?
P2A B3A H3AB 111.1 . . ?
H3AA B3A H3AB 109.0 . . ?
Ge2C B3C H3CA 111.4 . . ?
Ge2C B3C H3CB 111.4 . . ?
P2C B3C Ge2C 101.8(13) . . ?
P2C B3C H3CA 111.4 . . ?
P2C B3C H3CB 111.4 . . ?
H3CA B3C H3CB 109.3 . . ?
C52 B4D H4DA 110.3 . . ?
C52 B4D H4DB 110.3 . . ?
C52 B4D P2D 106.9(6) . . ?
H4DA B4D H4DB 108.6 . . ?
P2D B4D H4DA 110.3 . . ?
P2D B4D H4DB 110.3 . . ?
B3D P2D B4D 118(3) . . ?
B3D P2D H2DC 107.8 . . ?
B3D P2D H2DD 107.8 . . ?
B4D P2D H2DC 107.8 . . ?
B4D P2D H2DD 107.8 . . ?
H2DC P2D H2DD 107.1 . . ?
Ge1B B1B H1BE 110.2 . . ?
Ge1B B1B H1BF 110.2 . . ?
P1B B1B Ge1B 107.4(9) . . ?
P1B B1B H1BE 110.2 . . ?
P1B B1B H1BF 110.2 . . ?
H1BE B1B H1BF 108.5 . . ?
Ge1C B1C H1CC 108.9 . . ?
Ge1C B1C H1CD 108.9 . . ?
H1CC B1C H1CD 107.7 . . ?
P1C B1C Ge1C 113.4(17) . . ?
P1C B1C H1CC 108.9 . . ?
P1C B1C H1CD 108.9 . . ?
B1C P1C H1CE 112.3 . . ?
B1C P1C H1CF 112.3 . . ?
B1C P1C B2C 97.2(17) . . ?
H1CE P1C H1CF 109.9 . . ?
B2C P1C H1CE 112.3 . . ?
B2C P1C H1CF 112.3 . . ?
C28 B2C P1C 140(2) . . ?
C28 B2C H2CE 102.0 . . ?
C28 B2C H2CF 102.0 . . ?
P1C B2C H2CE 101.9 . . ?
P1C B2C H2CF 102.0 . . ?
H2CE B2C H2CF 104.7 . . ?

loop_
_geom_bond_atom_site_label_1
_geom_bond_atom_site_label_2
_geom_bond_distance
_geom_bond_site_symmetry_2
_geom_bond_publ_flag
Ge1A H1AA 1.4500 . ?
Ge1A H1AB 1.4500 . ?
Ge1A C1 1.955(3) . ?
Ge1A B1A 2.014(7) . ?
Ge2A H2AA 1.4500 . ?
Ge2A H2AB 1.4500 . ?
Ge2A C79 1.998(4) . ?
Ge2A B3A 1.942(12) . ?
S1 O2 1.435(3) . ?
S1 O3 1.449(3) . ?
S1 O1 1.436(3) . ?
S1 C108 1.803(6) . ?
S2A O5A 1.447(4) . ?
S2A O4A 1.442(3) . ?
S2A O6A 1.434(3) . ?
S2A C109 1.777(7) . ?
B4A H4AA 1.1600 . ?
B4A H4AB 1.1600 . ?
B4A P2A 1.957(18) . ?
B4A C52 1.656(14) . ?
Ge1B H1BA 1.4500 . ?
Ge1B H1BB 1.4500 . ?
Ge1B C28 1.976(4) . ?
Ge1B B1B 2.057(17) . ?
P1A H1AC 1.3500 . ?
P1A H1AD 1.3500 . ?
P1A B2A 1.922(13) . ?
P1A B1A 1.934(6) . ?
P2A H2AC 1.3500 . ?
P2A H2AD 1.3500 . ?
P2A B3A 2.028(8) . ?
N6 C52 1.347(4) . ?
N6 C67 1.449(4) . ?
N6 C54 1.380(4) . ?
N3 C28 1.341(4) . ?
N3 C31 1.444(4) . ?
N3 C29 1.383(4) . ?
N5 C52 1.348(4) . ?
N5 C53 1.386(4) . ?
N5 C55 1.456(4) . ?
N4 C28 1.349(4) . ?
N4 C40 1.447(4) . ?
N4 C30 1.387(4) . ?
N1 C1 1.351(4) . ?
N1 C4 1.451(4) . ?
N1 C2 1.368(4) . ?
N2 C1 1.343(4) . ?
N2 C16 1.453(4) . ?
N2 C3 1.384(4) . ?
N7 C82 1.453(5) . ?
N7 C79 1.342(5) . ?
N7 C80 1.376(4) . ?
F5A C109 1.327(5) . ?
N8 C79 1.357(4) . ?
N8 C81 1.381(4) . ?
N8 C94 1.441(5) . ?
C52 Ge2B 1.994(5) . ?
C52 Ge2C 1.937(9) . ?
C52 B4D 1.668(3) . ?
C67 C68 1.396(5) . ?
C67 C72 1.410(5) . ?
C54 H54 0.9500 . ?
C54 C53 1.340(5) . ?
C1 Ge1C 2.019(11) . ?
C1 B2B 1.707(13) . ?
F6A C109 1.345(6) . ?
C28 B2A 1.665(11) . ?
C28 B2C 1.727(14) . ?
C68 C73 1.526(5) . ?
C68 C69 1.388(5) . ?
C4 C5 1.394(5) . ?
C4 C9 1.411(5) . ?
C53 H53 0.9500 . ?
C40 C41 1.393(5) . ?
C40 C45 1.394(5) . ?
F4A C109 1.349(6) . ?
C31 C32 1.395(5) . ?
C31 C36 1.388(5) . ?
C73 H73 1.0000 . ?
C73 C75 1.521(5) . ?
C73 C74 1.521(5) . ?
C72 C71 1.382(5) . ?
C72 C76 1.520(5) . ?
F3 C108 1.332(7) . ?
C82 C83 1.400(5) . ?
C82 C87 1.386(5) . ?
C79 B4C 1.666(17) . ?
C79 B4B 1.658(16) . ?
C79 Ge2D 2.021(5) . ?
C55 C56 1.388(5) . ?
C55 C60 1.401(6) . ?
C71 H71 0.9500 . ?
C71 C70 1.390(5) . ?
F2 C108 1.338(5) . ?
C32 C37 1.515(6) . ?
C32 C33 1.399(5) . ?
C30 H30 0.9500 . ?
C30 C29 1.344(5) . ?
F1 C108 1.349(7) . ?
C16 C17 1.391(5) . ?
C16 C21 1.398(5) . ?
C17 C22 1.520(5) . ?
C17 C18 1.391(5) . ?
C29 H29 0.9500 . ?
C5 C6 1.397(5) . ?
C5 C10 1.510(6) . ?
C41 C46 1.514(6) . ?
C41 C42 1.397(5) . ?
C83 C88 1.506(6) . ?
C83 C84 1.397(6) . ?
C87 C86 1.403(5) . ?
C87 C91 1.518(5) . ?
C69 H69 0.9500 . ?
C69 C70 1.387(5) . ?
C56 C57 1.406(5) . ?
C56 C61 1.507(6) . ?
C45 C49 1.514(5) . ?
C45 C44 1.384(5) . ?
C22 H22 1.0000 . ?
C22 C24 1.523(6) . ?
C22 C23 1.509(6) . ?
C76 H76 1.0000 . ?
C76 C78 1.541(5) . ?
C76 C77 1.521(6) . ?
C80 H80 0.9500 . ?
C80 C81 1.350(6) . ?
C81 H81 0.9500 . ?
C18 H18 0.9500 . ?
C18 C19 1.377(6) . ?
C70 H70 0.9500 . ?
C21 C20 1.399(5) . ?
C21 C25A 1.48(3) . ?
C21 C25B 1.58(5) . ?
C94 C95 1.398(6) . ?
C94 C99 1.401(6) . ?
C9 C8 1.390(5) . ?
C9 C13 1.513(6) . ?
C3 H3 0.9500 . ?
C3 C2 1.345(5) . ?
C46 H46 1.0000 . ?
C46 C47 1.524(6) . ?
C46 C48 1.528(6) . ?
C6 H6 0.9500 . ?
C6 C7 1.374(6) . ?
C36 C35 1.390(6) . ?
C36 C02S 1.519(6) . ?
C20 H20 0.9500 . ?
C20 C19 1.366(6) . ?
C19 H19 0.9500 . ?
C2 H2 0.9500 . ?
C60 C64 1.516(6) . ?
C60 C59 1.406(5) . ?
C88 H88 1.0000 . ?
C88 C90 1.517(6) . ?
C88 C89 1.546(6) . ?
C49 H49 1.0000 . ?
C49 C51 1.532(6) . ?
C49 C50 1.531(6) . ?
C95 C96 1.391(6) . ?
C95 C100 1.516(6) . ?
C8 H8 0.9500 . ?
C8 C7 1.377(6) . ?
C86 H86 0.9500 . ?
C86 C85 1.389(6) . ?
C99 C98 1.397(6) . ?
C99 C103 1.508(6) . ?
C57 H57 0.9500 . ?
C57 C58 1.368(7) . ?
C75 H75A 0.9800 . ?
C75 H75B 0.9800 . ?
C75 H75C 0.9800 . ?
C37 H37 1.0000 . ?
C37 H37A 1.0000 . ?
C37 C39A 1.52(3) . ?
C37 C38A 1.517(14) . ?
C37 C38B 1.559(13) . ?
C37 C39B 1.51(2) . ?
C91 H91 1.0000 . ?
C91 H91A 1.0000 . ?
C91 C93A 1.576(11) . ?
C91 C92A 1.488(13) . ?
C91 C93B 1.428(16) . ?
C91 C92B 1.576(18) . ?
C33 H33 0.9500 . ?
C33 C34 1.388(7) . ?
C61 H61 1.0000 . ?
C61 C63 1.521(6) . ?
C61 C62 1.538(7) . ?
C44 H44 0.9500 . ?
C44 C43 1.384(6) . ?
C84 H84 0.9500 . ?
C84 C85 1.361(6) . ?
C51 H51A 0.9800 . ?
C51 H51B 0.9800 . ?
C51 H51C 0.9800 . ?
C7 H7 0.9500 . ?
C42 H42 0.9500 . ?
C42 C43 1.351(6) . ?
C35 H35 0.9500 . ?
C35 C34 1.371(7) . ?
C10 H10 1.0000 . ?
C10 C12 1.536(7) . ?
C10 C11 1.525(7) . ?
C13 H13 1.0000 . ?
C13 C14 1.518(6) . ?
C13 C15 1.514(7) . ?
C34 H34 0.9500 . ?
C96 H96 0.9500 . ?
C96 C97 1.364(7) . ?
C78 H78A 0.9800 . ?
C78 H78B 0.9800 . ?
C78 H78C 0.9800 . ?
C02S H02S 1.0000 . ?
C02S C03E 1.525(7) . ?
C02S C03I 1.489(7) . ?
C74 H74A 0.9800 . ?
C74 H74B 0.9800 . ?
C74 H74C 0.9800 . ?
P1B H1BC 1.3500 . ?
P1B H1BD 1.3500 . ?
P1B B2B 1.921(19) . ?
P1B B1B 1.901(16) . ?
C100 H100 1.0000 . ?
C100 C101 1.546(6) . ?
C100 C102 1.512(7) . ?
C47 H47A 0.9800 . ?
C47 H47B 0.9800 . ?
C47 H47C 0.9800 . ?
C43 H43 0.9500 . ?
C24 H24A 0.9800 . ?
C24 H24B 0.9800 . ?
C24 H24C 0.9800 . ?
C98 H98 0.9500 . ?
C98 C97 1.379(7) . ?
C64 H64 1.0000 . ?
C64 C66 1.531(7) . ?
C64 C65 1.504(9) . ?
C85 H85 0.9500 . ?
C59 H59 0.9500 . ?
C59 C58 1.362(7) . ?
C77 H77A 0.9800 . ?
C77 H77B 0.9800 . ?
C77 H77C 0.9800 . ?
C58 H58 0.9500 . ?
C97 H97 0.9500 . ?
C63 H63A 0.9800 . ?
C63 H63B 0.9800 . ?
C63 H63C 0.9800 . ?
C48 H48A 0.9800 . ?
C48 H48B 0.9800 . ?
C48 H48C 0.9800 . ?
C103 H103 1.0000 . ?
C103 H10A 1.0000 . ?
C103 C107 1.646(13) . ?
C103 C106 1.497(15) . ?
C103 C105 1.458(12) . ?
C103 C104 1.567(13) . ?
C25A H25A 1.0000 . ?
C25A C26A 1.47(3) . ?
C25A C27A 1.57(2) . ?
P2B H2BA 1.3500 . ?
P2B H2BB 1.3500 . ?
P2B B3B 1.989(14) . ?
P2B B4B 1.953(19) . ?
C23 H23A 0.9800 . ?
C23 H23B 0.9800 . ?
C23 H23C 0.9800 . ?
C90 H90A 0.9800 . ?
C90 H90B 0.9800 . ?
C90 H90C 0.9800 . ?
C03E H03A 0.9800 . ?
C03E H03B 0.9800 . ?
C03E H03C 0.9800 . ?
C14 H14A 0.9800 . ?
C14 H14B 0.9800 . ?
C14 H14C 0.9800 . ?
C89 H89A 0.9800 . ?
C89 H89B 0.9800 . ?
C89 H89C 0.9800 . ?
C39A H39A 0.9800 . ?
C39A H39B 0.9800 . ?
C39A H39C 0.9800 . ?
C03I H03D 0.9800 . ?
C03I H03E 0.9800 . ?
C03I H03F 0.9800 . ?
C50 H50A 0.9800 . ?
C50 H50B 0.9800 . ?
C50 H50C 0.9800 . ?
C15 H15A 0.9800 . ?
C15 H15B 0.9800 . ?
C15 H15C 0.9800 . ?
C101 H10B 0.9800 . ?
C101 H10C 0.9800 . ?
C101 H10D 0.9800 . ?
C102 H10E 0.9800 . ?
C102 H10F 0.9800 . ?
C102 H10G 0.9800 . ?
C62 H62A 0.9800 . ?
C62 H62B 0.9800 . ?
C62 H62C 0.9800 . ?
C12 H12A 0.9800 . ?
C12 H12B 0.9800 . ?
C12 H12C 0.9800 . ?
C66 H66A 0.9800 . ?
C66 H66B 0.9800 . ?
C66 H66C 0.9800 . ?
C26A H26A 0.9800 . ?
C26A H26B 0.9800 . ?
C26A H26C 0.9800 . ?
C93A H93A 0.9800 . ?
C93A H93B 0.9800 . ?
C93A H93C 0.9800 . ?
C65 H65A 0.9800 . ?
C65 H65B 0.9800 . ?
C65 H65C 0.9800 . ?
C11 H11A 0.9800 . ?
C11 H11B 0.9800 . ?
C11 H11C 0.9800 . ?
C92A H92A 0.9800 . ?
C92A H92B 0.9800 . ?
C92A H92C 0.9800 . ?
C38A H38A 0.9800 . ?
C38A H38B 0.9800 . ?
C38A H38C 0.9800 . ?
C27A H27A 0.9800 . ?
C27A H27B 0.9800 . ?
C27A H27C 0.9800 . ?
B3D H3DA 1.1600 . ?
B3D H3DB 1.1600 . ?
B3D Ge2D 1.99(2) . ?
B3D P2D 1.93(2) . ?
C107 H10H 0.9800 . ?
C107 H10I 0.9800 . ?
C107 H10J 0.9800 . ?
C106 H10K 0.9800 . ?
C106 H10L 0.9800 . ?
C106 H10M 0.9800 . ?
Cl1A C110 1.68(2) . ?
Cl2A C110 1.73(2) . ?
C110 H11D 0.9900 . ?
C110 H11E 0.9900 . ?
Cl2B C111 1.55(4) . ?
Cl1B C111 1.73(4) . ?
C111 H11F 0.9900 . ?
C111 H11G 0.9900 . ?
C38B H38D 0.9800 . ?
C38B H38E 0.9800 . ?
C38B H38F 0.9800 . ?
C39B H39D 0.9800 . ?
C39B H39E 0.9800 . ?
C39B H39F 0.9800 . ?
C27B H27D 0.9800 . ?
C27B H27E 0.9800 . ?
C27B H27F 0.9800 . ?
C27B C25B 1.50(4) . ?
C25B H25B 1.0000 . ?
C25B C26B 1.57(4) . ?
C26B H26D 0.9800 . ?
C26B H26E 0.9800 . ?
C26B H26F 0.9800 . ?
B2A H2AE 1.1600 . ?
B2A H2AF 1.1600 . ?
B1A H1AE 1.1600 . ?
B1A H1AF 1.1600 . ?
C105 H10N 0.9800 . ?
C105 H10O 0.9800 . ?
C105 H10P 0.9800 . ?
C104 H10Q 0.9800 . ?
C104 H10R 0.9800 . ?
C104 H10S 0.9800 . ?
C93B H93D 0.9800 . ?
C93B H93E 0.9800 . ?
C93B H93F 0.9800 . ?
C92B H92D 0.9800 . ?
C92B H92E 0.9800 . ?
C92B H92F 0.9800 . ?
Ge2B H2BC 1.4500 . ?
Ge2B H2BD 1.4500 . ?
Ge2B B3B 2.046(17) . ?
B3B H3BA 1.1600 . ?
B3B H3BB 1.1600 . ?
Ge1C H1CA 1.4500 . ?
Ge1C H1CB 1.4500 . ?
Ge1C B1C 2.03(2) . ?
B2B H2BE 1.1600 . ?
B2B H2BF 1.1600 . ?
C1A F6B 1.349(15) . ?
C1A F5B 1.349(15) . ?
C1A F4B 1.350(15) . ?
C1A S2B 1.76(4) . ?
S2B O6B 1.475(18) . ?
S2B O5B 1.474(18) . ?
S2B O4B 1.473(19) . ?
B4C H4CA 1.1600 . ?
B4C H4CB 1.1600 . ?
B4C P2C 1.96(2) . ?
B4B H4BA 1.1600 . ?
B4B H4BB 1.1600 . ?
Ge2C H2CA 1.4500 . ?
Ge2C H2CB 1.4500 . ?
Ge2C B3C 1.99(2) . ?
Ge2D H2DA 1.4500 . ?
Ge2D H2DB 1.4500 . ?
P2C H2CC 1.3500 . ?
P2C H2CD 1.3500 . ?
P2C B3C 1.95(2) . ?
B3A H3AA 1.1600 . ?
B3A H3AB 1.1600 . ?
B3C H3CA 1.1600 . ?
B3C H3CB 1.1600 . ?
B4D H4DA 1.1600 . ?
B4D H4DB 1.1600 . ?
B4D P2D 1.940(16) . ?
P2D H2DC 1.3500 . ?
P2D H2DD 1.3500 . ?
B1B H1BE 1.1600 . ?
B1B H1BF 1.1600 . ?
B1C H1CC 1.1600 . ?
B1C H1CD 1.1600 . ?
B1C P1C 1.933(18) . ?
P1C H1CE 1.3500 . ?
P1C H1CF 1.3500 . ?
P1C B2C 1.943(17) . ?
B2C H2CE 1.1600 . ?
B2C H2CF 1.1600 . ?

loop_
_geom_torsion_atom_site_label_1
_geom_torsion_atom_site_label_2
_geom_torsion_atom_site_label_3
_geom_torsion_atom_site_label_4
_geom_torsion
_geom_torsion_site_symmetry_1
_geom_torsion_site_symmetry_2
_geom_torsion_site_symmetry_3
_geom_torsion_site_symmetry_4
_geom_torsion_publ_flag
P2A B4A C52 N6 -79.8(15) . . . . ?
P2A B4A C52 N5 107.2(12) . . . . ?
N6 C52 B4D P2D -67.7(6) . . . . ?
N6 C67 C68 C73 -2.2(4) . . . . ?
N6 C67 C68 C69 -179.5(3) . . . . ?
N6 C67 C72 C71 -179.5(3) . . . . ?
N6 C67 C72 C76 3.6(4) . . . . ?
N6 C54 C53 N5 0.1(4) . . . . ?
N3 C28 B2A P1A 124.7(7) . . . . ?
N3 C28 B2C P1C 178(6) . . . . ?
N3 C31 C32 C37 2.7(5) . . . . ?
N3 C31 C32 C33 -177.7(3) . . . . ?
N3 C31 C36 C35 175.8(3) . . . . ?
N3 C31 C36 C02S -5.1(5) . . . . ?
N5 C52 B4D P2D 125.3(6) . . . . ?
N5 C55 C56 C57 -177.7(3) . . . . ?
N5 C55 C56 C61 0.3(5) . . . . ?
N5 C55 C60 C64 0.2(6) . . . . ?
N5 C55 C60 C59 177.6(3) . . . . ?
N4 C28 B2A P1A -59.4(13) . . . . ?
N4 C28 B2C P1C 40(9) . . . . ?
N4 C40 C41 C46 0.2(5) . . . . ?
N4 C40 C41 C42 -178.7(3) . . . . ?
N4 C40 C45 C49 -3.6(5) . . . . ?
N4 C40 C45 C44 176.8(3) . . . . ?
N4 C30 C29 N3 0.7(4) . . . . ?
N1 C1 B2B P1B 68(3) . . . . ?
N1 C4 C5 C6 -176.0(3) . . . . ?
N1 C4 C5 C10 3.4(5) . . . . ?
N1 C4 C9 C8 176.7(3) . . . . ?
N1 C4 C9 C13 -0.8(5) . . . . ?
N2 C1 B2B P1B -108.6(18) . . . . ?
N2 C16 C17 C22 -3.5(5) . . . . ?
N2 C16 C17 C18 179.1(3) . . . . ?
N2 C16 C21 C20 -179.1(3) . . . . ?
N2 C16 C21 C25A 9.4(10) . . . . ?
N2 C16 C21 C25B -7.2(17) . . . . ?
N2 C3 C2 N1 0.4(5) . . . . ?
N7 C82 C83 C88 0.4(5) . . . . ?
N7 C82 C83 C84 -179.1(3) . . . . ?
N7 C82 C87 C86 179.5(3) . . . . ?
N7 C82 C87 C91 -1.1(5) . . . . ?
N7 C79 B4C P2C -143(4) . . . . ?
N7 C79 B4B P2B -127(2) . . . . ?
N7 C80 C81 N8 0.2(4) . . . . ?
O2 S1 C108 F3 61.2(4) . . . . ?
O2 S1 C108 F2 -60.3(5) . . . . ?
O2 S1 C108 F1 -178.4(4) . . . . ?
O3 S1 C108 F3 -58.9(4) . . . . ?
O3 S1 C108 F2 179.6(4) . . . . ?
O3 S1 C108 F1 61.5(4) . . . . ?
N8 C79 B4C P2C 48(8) . . . . ?
N8 C79 B4B P2B 63(4) . . . . ?
N8 C94 C95 C96 177.2(3) . . . . ?
N8 C94 C95 C100 -4.1(5) . . . . ?
N8 C94 C99 C98 -177.2(3) . . . . ?
N8 C94 C99 C103 3.4(5) . . . . ?
O1 S1 C108 F3 -178.2(3) . . . . ?
O1 S1 C108 F2 60.2(5) . . . . ?
O1 S1 C108 F1 -57.9(4) . . . . ?
C52 N6 C67 C68 -88.3(4) . . . . ?
C52 N6 C67 C72 93.3(4) . . . . ?
C52 N6 C54 C53 0.0(4) . . . . ?
C52 N5 C53 C54 -0.1(4) . . . . ?
C52 N5 C55 C56 -92.6(4) . . . . ?
C52 N5 C55 C60 89.6(5) . . . . ?
O5A S2A C109 F5A 65.0(3) . . . . ?
O5A S2A C109 F6A -55.3(4) . . . . ?
O5A S2A C109 F4A -174.6(3) . . . . ?
C67 N6 C52 B4A 2.0(10) . . . . ?
C67 N6 C52 N5 176.2(3) . . . . ?
C67 N6 C52 Ge2B -14.3(5) . . . . ?
C67 N6 C52 Ge2C 1.0(6) . . . . ?
C67 N6 C52 B4D 7.8(5) . . . . ?
C67 N6 C54 C53 -176.3(3) . . . . ?
C67 C68 C73 C75 140.8(3) . . . . ?
C67 C68 C73 C74 -95.8(4) . . . . ?
C67 C68 C69 C70 -1.2(5) . . . . ?
C67 C72 C71 C70 -0.9(5) . . . . ?
C67 C72 C76 C78 87.2(4) . . . . ?
C67 C72 C76 C77 -150.6(3) . . . . ?
C54 N6 C52 B4A -174.3(9) . . . . ?
C54 N6 C52 N5 0.0(4) . . . . ?
C54 N6 C52 Ge2B 169.4(3) . . . . ?
C54 N6 C52 Ge2C -175.3(5) . . . . ?
C54 N6 C52 B4D -168.4(3) . . . . ?
C54 N6 C67 C68 87.5(4) . . . . ?
C54 N6 C67 C72 -91.0(4) . . . . ?
C1 N1 C4 C5 -94.7(4) . . . . ?
C1 N1 C4 C9 88.7(4) . . . . ?
C1 N1 C2 C3 -0.9(5) . . . . ?
C1 N2 C16 C17 -84.6(4) . . . . ?
C1 N2 C16 C21 96.4(4) . . . . ?
C1 N2 C3 C2 0.2(5) . . . . ?
C28 N3 C31 C32 93.9(4) . . . . ?
C28 N3 C31 C36 -86.2(4) . . . . ?
C28 N3 C29 C30 -0.5(4) . . . . ?
C28 N4 C40 C41 -83.1(4) . . . . ?
C28 N4 C40 C45 98.7(4) . . . . ?
C28 N4 C30 C29 -0.7(4) . . . . ?
C68 C67 C72 C71 2.1(5) . . . . ?
C68 C67 C72 C76 -174.8(3) . . . . ?
C68 C69 C70 C71 2.4(5) . . . . ?
O4A S2A C109 F5A -54.0(4) . . . . ?
O4A S2A C109 F6A -174.3(3) . . . . ?
O4A S2A C109 F4A 66.4(4) . . . . ?
C4 N1 C1 Ge1A 3.2(5) . . . . ?
C4 N1 C1 N2 -179.1(3) . . . . ?
C4 N1 C1 Ge1C -12.0(6) . . . . ?
C4 N1 C1 B2B 3.2(12) . . . . ?
C4 N1 C2 C3 179.3(4) . . . . ?
C4 C5 C6 C7 -0.2(5) . . . . ?
C4 C5 C10 C12 -96.8(5) . . . . ?
C4 C5 C10 C11 137.0(5) . . . . ?
C4 C9 C8 C7 -1.3(6) . . . . ?
C4 C9 C13 C14 -133.0(4) . . . . ?
C4 C9 C13 C15 102.1(5) . . . . ?
C53 N5 C52 B4A 174.2(10) . . . . ?
C53 N5 C52 N6 0.1(4) . . . . ?
C53 N5 C52 Ge2B -168.7(3) . . . . ?
C53 N5 C52 Ge2C 175.8(4) . . . . ?
C53 N5 C52 B4D 170.1(3) . . . . ?
C53 N5 C55 C56 87.0(4) . . . . ?
C53 N5 C55 C60 -90.8(4) . . . . ?
C40 N4 C28 Ge1B 3.3(6) . . . . ?
C40 N4 C28 N3 179.3(3) . . . . ?
C40 N4 C28 B2A 2.6(9) . . . . ?
C40 N4 C28 B2C -41(3) . . . . ?
C40 N4 C30 C29 -179.6(3) . . . . ?
C40 C41 C46 C47 130.5(4) . . . . ?
C40 C41 C46 C48 -105.4(4) . . . . ?
C40 C41 C42 C43 2.6(7) . . . . ?
C40 C45 C49 C51 89.4(5) . . . . ?
C40 C45 C49 C50 -147.5(4) . . . . ?
C40 C45 C44 C43 1.4(6) . . . . ?
C31 N3 C28 Ge1B -3.1(5) . . . . ?
C31 N3 C28 N4 -179.6(3) . . . . ?
C31 N3 C28 B2A -3.1(9) . . . . ?
C31 N3 C28 B2C 33(3) . . . . ?
C31 N3 C29 C30 179.2(3) . . . . ?
C31 C32 C37 C39A 127.3(8) . . . . ?
C31 C32 C37 C38A -100.8(7) . . . . ?
C31 C32 C37 C38B -128.4(6) . . . . ?
C31 C32 C37 C39B 109.1(7) . . . . ?
C31 C32 C33 C34 0.6(6) . . . . ?
C31 C36 C35 C34 3.1(6) . . . . ?
C31 C36 C02S C03E -104.1(5) . . . . ?
C31 C36 C02S C03I 128.2(4) . . . . ?
C73 C68 C69 C70 -178.5(3) . . . . ?
C72 C67 C68 C73 176.2(3) . . . . ?
C72 C67 C68 C69 -1.1(5) . . . . ?
C72 C71 C70 C69 -1.3(6) . . . . ?
C82 N7 C79 Ge2A 12.7(5) . . . . ?
C82 N7 C79 N8 178.8(3) . . . . ?
C82 N7 C79 B4C 9(4) . . . . ?
C82 N7 C79 B4B 7(2) . . . . ?
C82 N7 C79 Ge2D -17.4(5) . . . . ?
C82 N7 C80 C81 -179.0(3) . . . . ?
C82 C83 C88 C90 -108.6(5) . . . . ?
C82 C83 C88 C89 128.2(4) . . . . ?
C82 C83 C84 C85 -1.0(5) . . . . ?
C82 C87 C86 C85 0.1(6) . . . . ?
C82 C87 C91 C93A 129.0(5) . . . . ?
C82 C87 C91 C92A -106.4(6) . . . . ?
C82 C87 C91 C93B 97.1(9) . . . . ?
C82 C87 C91 C92B -134.3(8) . . . . ?
C79 N7 C82 C83 -85.9(4) . . . . ?
C79 N7 C82 C87 93.8(4) . . . . ?
C79 N7 C80 C81 0.1(4) . . . . ?
C79 N8 C81 C80 -0.3(4) . . . . ?
C79 N8 C94 C95 -91.5(4) . . . . ?
C79 N8 C94 C99 87.3(5) . . . . ?
C55 N5 C52 B4A -6.1(11) . . . . ?
C55 N5 C52 N6 179.7(3) . . . . ?
C55 N5 C52 Ge2B 11.0(5) . . . . ?
C55 N5 C52 Ge2C -4.5(6) . . . . ?
C55 N5 C52 B4D -10.3(5) . . . . ?
C55 N5 C53 C54 -179.8(3) . . . . ?
C55 C56 C57 C58 0.5(5) . . . . ?
C55 C56 C61 C63 -93.2(4) . . . . ?
C55 C56 C61 C62 142.5(4) . . . . ?
C55 C60 C64 C66 -126.5(5) . . . . ?
C55 C60 C64 C65 109.9(5) . . . . ?
C55 C60 C59 C58 -0.2(6) . . . . ?
C71 C72 C76 C78 -89.6(4) . . . . ?
C71 C72 C76 C77 32.6(5) . . . . ?
C32 C31 C36 C35 -4.2(6) . . . . ?
C32 C31 C36 C02S 174.9(4) . . . . ?
C32 C33 C34 C35 -1.5(7) . . . . ?
C30 N4 C28 Ge1B -175.6(3) . . . . ?
C30 N4 C28 N3 0.4(4) . . . . ?
C30 N4 C28 B2A -176.3(8) . . . . ?
C30 N4 C28 B2C 140(3) . . . . ?
C30 N4 C40 C41 95.7(4) . . . . ?
C30 N4 C40 C45 -82.6(4) . . . . ?
C16 N2 C1 Ge1A -3.2(5) . . . . ?
C16 N2 C1 N1 179.1(3) . . . . ?
C16 N2 C1 Ge1C 15.7(7) . . . . ?
C16 N2 C1 B2B -3.4(13) . . . . ?
C16 N2 C3 C2 -179.6(4) . . . . ?
C16 C17 C22 C24 154.5(3) . . . . ?
C16 C17 C22 C23 -80.9(4) . . . . ?
C16 C17 C18 C19 0.5(5) . . . . ?
C16 C21 C20 C19 -0.4(6) . . . . ?
C16 C21 C25A C26A -147.7(12) . . . . ?
C16 C21 C25A C27A 88.4(18) . . . . ?
C16 C21 C25B C27B 112(3) . . . . ?
C16 C21 C25B C26B -127(2) . . . . ?
C17 C16 C21 C20 2.0(6) . . . . ?
C17 C16 C21 C25A -169.5(9) . . . . ?
C17 C16 C21 C25B 173.9(16) . . . . ?
C17 C18 C19 C20 0.9(6) . . . . ?
C29 N3 C28 Ge1B 176.5(3) . . . . ?
C29 N3 C28 N4 0.1(4) . . . . ?
C29 N3 C28 B2A 176.6(8) . . . . ?
C29 N3 C28 B2C -148(3) . . . . ?
C29 N3 C31 C32 -85.7(4) . . . . ?
C29 N3 C31 C36 94.3(4) . . . . ?
C5 C4 C9 C8 0.3(5) . . . . ?
C5 C4 C9 C13 -177.2(4) . . . . ?
C5 C6 C7 C8 -0.7(6) . . . . ?
C41 C40 C45 C49 178.3(4) . . . . ?
C41 C40 C45 C44 -1.4(6) . . . . ?
C41 C42 C43 C44 -2.6(8) . . . . ?
C83 C82 C87 C86 -0.8(5) . . . . ?
C83 C82 C87 C91 178.5(3) . . . . ?
C83 C84 C85 C86 0.3(6) . . . . ?
C87 C82 C83 C88 -179.3(3) . . . . ?
C87 C82 C83 C84 1.3(5) . . . . ?
C87 C86 C85 C84 0.2(6) . . . . ?
O6A S2A C109 F5A -175.0(3) . . . . ?
O6A S2A C109 F6A 64.7(4) . . . . ?
O6A S2A C109 F4A -54.6(4) . . . . ?
C69 C68 C73 C75 -42.1(4) . . . . ?
C69 C68 C73 C74 81.4(4) . . . . ?
C56 C55 C60 C64 -177.5(4) . . . . ?
C56 C55 C60 C59 -0.1(6) . . . . ?
C56 C57 C58 C59 -0.8(6) . . . . ?
C45 C40 C41 C46 178.3(4) . . . . ?
C45 C40 C41 C42 -0.6(6) . . . . ?
C45 C44 C43 C42 0.5(7) . . . . ?
C22 C17 C18 C19 -177.0(3) . . . . ?
C76 C72 C71 C70 176.1(3) . . . . ?
C80 N7 C82 C83 93.0(4) . . . . ?
C80 N7 C82 C87 -87.3(4) . . . . ?
C80 N7 C79 Ge2A -166.4(3) . . . . ?
C80 N7 C79 N8 -0.3(4) . . . . ?
C80 N7 C79 B4C -170(4) . . . . ?
C80 N7 C79 B4B -172.3(19) . . . . ?
C80 N7 C79 Ge2D 163.5(3) . . . . ?
C81 N8 C79 Ge2A 166.6(3) . . . . ?
C81 N8 C79 N7 0.4(4) . . . . ?
C81 N8 C79 B4C 172(3) . . . . ?
C81 N8 C79 B4B 172.2(17) . . . . ?
C81 N8 C79 Ge2D -161.7(4) . . . . ?
C81 N8 C94 C95 83.5(5) . . . . ?
C81 N8 C94 C99 -97.8(4) . . . . ?
C18 C17 C22 C24 -28.1(5) . . . . ?
C18 C17 C22 C23 96.4(4) . . . . ?
C21 C16 C17 C22 175.4(3) . . . . ?
C21 C16 C17 C18 -2.0(5) . . . . ?
C21 C20 C19 C18 -1.0(6) . . . . ?
C94 N8 C79 Ge2A -17.8(5) . . . . ?
C94 N8 C79 N7 176.0(3) . . . . ?
C94 N8 C79 B4C -13(3) . . . . ?
C94 N8 C79 B4B -12.3(18) . . . . ?
C94 N8 C79 Ge2D 13.9(6) . . . . ?
C94 N8 C81 C80 -175.9(4) . . . . ?
C94 C95 C96 C97 0.7(6) . . . . ?
C94 C95 C100 C101 -100.5(5) . . . . ?
C94 C95 C100 C102 133.5(4) . . . . ?
C94 C99 C98 C97 -0.7(6) . . . . ?
C94 C99 C103 C107 84.4(7) . . . . ?
C94 C99 C103 C106 -152.7(8) . . . . ?
C94 C99 C103 C105 129.6(7) . . . . ?
C94 C99 C103 C104 -114.6(8) . . . . ?
C9 C4 C5 C6 0.4(5) . . . . ?
C9 C4 C5 C10 179.7(4) . . . . ?
C9 C8 C7 C6 1.6(6) . . . . ?
C3 N2 C1 Ge1A 176.9(3) . . . . ?
C3 N2 C1 N1 -0.8(4) . . . . ?
C3 N2 C1 Ge1C -164.2(6) . . . . ?
C3 N2 C1 B2B 176.8(12) . . . . ?
C3 N2 C16 C17 95.2(4) . . . . ?
C3 N2 C16 C21 -83.7(5) . . . . ?
C46 C41 C42 C43 -176.4(4) . . . . ?
C6 C5 C10 C12 82.5(5) . . . . ?
C6 C5 C10 C11 -43.7(6) . . . . ?
C36 C31 C32 C37 -177.3(4) . . . . ?
C36 C31 C32 C33 2.4(5) . . . . ?
C36 C35 C34 C33 -0.4(7) . . . . ?
C20 C21 C25A C26A 41.2(18) . . . . ?
C20 C21 C25A C27A -82.7(18) . . . . ?
C20 C21 C25B C27B -76(3) . . . . ?
C20 C21 C25B C26B 45(3) . . . . ?
C2 N1 C1 Ge1A -176.6(3) . . . . ?
C2 N1 C1 N2 1.0(4) . . . . ?
C2 N1 C1 Ge1C 168.1(5) . . . . ?
C2 N1 C1 B2B -176.6(12) . . . . ?
C2 N1 C4 C5 85.1(5) . . . . ?
C2 N1 C4 C9 -91.5(4) . . . . ?
C60 C55 C56 C57 0.0(5) . . . . ?
C60 C55 C56 C61 178.0(3) . . . . ?
C60 C59 C58 C57 0.7(7) . . . . ?
C88 C83 C84 C85 179.5(4) . . . . ?
C49 C45 C44 C43 -178.2(4) . . . . ?
C95 C94 C99 C98 1.5(6) . . . . ?
C95 C94 C99 C103 -177.9(4) . . . . ?
C95 C96 C97 C98 0.0(7) . . . . ?
C8 C9 C13 C14 49.5(6) . . . . ?
C8 C9 C13 C15 -75.3(5) . . . . ?
C86 C87 C91 C93A -51.6(6) . . . . ?
C86 C87 C91 C92A 73.0(7) . . . . ?
C86 C87 C91 C93B -83.6(9) . . . . ?
C86 C87 C91 C92B 45.1(8) . . . . ?
C99 C94 C95 C96 -1.5(5) . . . . ?
C99 C94 C95 C100 177.2(3) . . . . ?
C99 C98 C97 C96 0.0(7) . . . . ?
C57 C56 C61 C63 84.7(5) . . . . ?
C57 C56 C61 C62 -39.7(5) . . . . ?
C37 C32 C33 C34 -179.8(4) . . . . ?
C91 C87 C86 C85 -179.3(4) . . . . ?
C33 C32 C37 C39A -52.3(9) . . . . ?
C33 C32 C37 C38A 79.6(7) . . . . ?
C33 C32 C37 C38B 51.9(6) . . . . ?
C33 C32 C37 C39B -70.5(7) . . . . ?
C61 C56 C57 C58 -177.5(4) . . . . ?
C44 C45 C49 C51 -91.0(5) . . . . ?
C44 C45 C49 C50 32.1(5) . . . . ?
C84 C83 C88 C90 70.8(5) . . . . ?
C84 C83 C88 C89 -52.3(5) . . . . ?
C42 C41 C46 C47 -50.7(5) . . . . ?
C42 C41 C46 C48 73.5(5) . . . . ?
C35 C36 C02S C03E 75.0(5) . . . . ?
C35 C36 C02S C03I -52.8(6) . . . . ?
C10 C5 C6 C7 -179.5(4) . . . . ?
C13 C9 C8 C7 176.3(4) . . . . ?
C96 C95 C100 C101 78.2(5) . . . . ?
C96 C95 C100 C102 -47.8(5) . . . . ?
C02S C36 C35 C34 -176.0(4) . . . . ?
C100 C95 C96 C97 -178.0(4) . . . . ?
C98 C99 C103 C107 -95.0(8) . . . . ?
C98 C99 C103 C106 27.9(9) . . . . ?
C98 C99 C103 C105 -49.9(8) . . . . ?
C98 C99 C103 C104 66.0(8) . . . . ?
C64 C60 C59 C58 177.2(4) . . . . ?
C59 C60 C64 C66 56.2(6) . . . . ?
C59 C60 C64 C65 -67.4(6) . . . . ?
C103 C99 C98 C97 178.7(4) . . . . ?
C25A C21 C20 C19 171.2(9) . . . . ?
C25B C21 C20 C19 -172.6(16) . . . . ?
F6B C1A S2B O6B -68(2) . . . . ?
F6B C1A S2B O5B 50(2) . . . . ?
F6B C1A S2B O4B 171.3(19) . . . . ?
F5B C1A S2B O6B 171.2(19) . . . . ?
F5B C1A S2B O5B -71(2) . . . . ?
F5B C1A S2B O4B 50(2) . . . . ?
F4B C1A S2B O6B 52.6(19) . . . . ?
F4B C1A S2B O5B 170.2(19) . . . . ?
F4B C1A S2B O4B -68(2) . . . . ?

loop_
_exptl_oxdiff_crystal_face_indexfrac_h
_exptl_oxdiff_crystal_face_indexfrac_k
_exptl_oxdiff_crystal_face_indexfrac_l
_exptl_oxdiff_crystal_face_x
_exptl_oxdiff_crystal_face_y
_exptl_oxdiff_crystal_face_z
2.0004 -0.0012 0.9990 0.1111 0.0098 -0.0092
-2.0004 0.0012 -0.9990 -0.1111 -0.0098 0.0092
-1.0028 -1.0002 -0.0037 -0.0302 0.0037 0.1515
0.9947 -2.0015 0.9910 0.0939 0.0034 0.2889
1.0028 1.0002 0.0037 0.0302 -0.0037 -0.1515
-0.9977 1.0014 -0.9953 -0.0809 -0.0135 -0.1423
0.9951 -0.9974 -2.0054 0.0064 -0.0983 0.1409
1.0049 2.0017 -0.9922 -0.0076 -0.0309 -0.2986
-0.9989 -0.0014 1.0008 -0.0183 0.0510 0.0053
0.9989 0.0014 -1.0008 0.0183 -0.0510 -0.0053
-1.9987 -0.0015 1.0015 -0.0614 0.0647 0.0102

loop_
_smtbx_masks_void_nr
_smtbx_masks_void_average_x
_smtbx_masks_void_average_y
_smtbx_masks_void_average_z
_smtbx_masks_void_volume
_smtbx_masks_void_count_electrons
_smtbx_masks_void_content
1 0.144 0.157 0.203 8.5 0.0 ?
2 0.144 0.343 0.703 8.5 0.0 ?
3 0.328 0.260 0.407 228.4 43.2 '1 dcm'
4 0.328 0.240 -0.093 228.4 43.1 '1 dcm'
5 0.256 0.204 0.614 9.6 0.0 ?
6 0.256 0.296 0.114 9.6 0.0 ?
7 0.672 0.760 0.093 228.4 42.8 '1 dcm'
8 0.672 0.740 0.593 228.4 42.7 '1 dcm'
9 0.744 0.704 0.886 9.6 0.0 ?
10 0.744 0.796 0.386 9.6 0.0 ?
11 0.856 0.657 0.297 8.5 0.0 ?
12 0.856 0.843 0.797 8.5 0.0 ?
